data_4134764
loop_
_publ_author_name
'Cui, Peng-Fei'
'Lin, Yue-Jian'
'Li, Zhen-Hua'
'Jin, Guo-Xin'

_publ_section_title
;
 Dihydrogen Bond Interaction Induced Separation of Hexane Isomers by
 Self-Assembled Carborane Metallacycles.
;
_journal_name_full 'Journal of the American Chemical Society'
_journal_paper_doi 10.1021/jacs.0c03176
_journal_year 2020
_chemical_formula_sum 'C101 H163 B20 F12 Ir4 N17 O19 S8'
_chemical_formula_weight 3388.95
_space_group_crystal_system monoclinic
_space_group_IT_number 15
_space_group_name_Hall '-C 2yc'
_space_group_name_H-M_alt 'C 1 2/c 1'
_atom_sites_solution_hydrogens geom
_audit_creation_method SHELXL-2016/6
_cell_angle_alpha 90
_cell_angle_beta 118.943(5)
_cell_angle_gamma 90
_cell_formula_units_Z 8
_cell_length_a 30.973(2)
_cell_length_b 36.1780(18)
_cell_length_c 26.393(2)
_cell_measurement_reflns_used 9572
_cell_measurement_temperature 173(2)
_cell_measurement_theta_max 58.07
_cell_measurement_theta_min 3.28
_cell_volume 25881(3)
_computing_cell_refinement 'Bruker SAINT'
_computing_data_collection 'Bruker APEX2'
_computing_data_reduction 'Bruker SAINT'
_computing_molecular_graphics 'Bruker SHELXTL'
_computing_publication_material 'Bruker SHELXTL'
_computing_structure_refinement 'SHELXL-2016/6 (Sheldrick, 2016)'
_computing_structure_solution 'SHELXT 2014/5 (Sheldrick, 2014)'
_diffrn_ambient_temperature 173(2)
_diffrn_measured_fraction_theta_full 0.998
_diffrn_measured_fraction_theta_max 0.999
_diffrn_measurement_device_type 'Bruker APEX-II CCD'
_diffrn_measurement_method '\f and \w scans'
_diffrn_radiation_type GaK\a
_diffrn_radiation_wavelength 1.34138
_diffrn_reflns_av_R_equivalents 0.0537
_diffrn_reflns_av_unetI/netI 0.0279
_diffrn_reflns_Laue_measured_fraction_full 0.998
_diffrn_reflns_Laue_measured_fraction_max 0.999
_diffrn_reflns_limit_h_max 39
_diffrn_reflns_limit_h_min -39
_diffrn_reflns_limit_k_max 45
_diffrn_reflns_limit_k_min -43
_diffrn_reflns_limit_l_max 33
_diffrn_reflns_limit_l_min -33
_diffrn_reflns_number 290568
_diffrn_reflns_point_group_measured_fraction_full 0.998
_diffrn_reflns_point_group_measured_fraction_max 0.999
_diffrn_reflns_theta_full 53.594
_diffrn_reflns_theta_max 58.000
_diffrn_reflns_theta_min 2.699
_exptl_absorpt_coefficient_mu 6.427
_exptl_absorpt_correction_T_max 0.751
_exptl_absorpt_correction_T_min 0.301
_exptl_absorpt_correction_type multi-scan
_exptl_absorpt_process_details sadabs
_exptl_crystal_colour yellow
_exptl_crystal_density_diffrn 1.740
_exptl_crystal_description block
_exptl_crystal_F_000 13472
_exptl_crystal_size_max 0.400
_exptl_crystal_size_mid 0.240
_exptl_crystal_size_min 0.160
_refine_diff_density_max 10.365
_refine_diff_density_min -2.898
_refine_diff_density_rms 0.208
_refine_ls_extinction_method none
_refine_ls_goodness_of_fit_ref 1.010
_refine_ls_hydrogen_treatment constr
_refine_ls_matrix_type full
_refine_ls_number_parameters 1151
_refine_ls_number_reflns 27356
_refine_ls_number_restraints 209
_refine_ls_restrained_S_all 1.011
_refine_ls_R_factor_all 0.0828
_refine_ls_R_factor_gt 0.0776
_refine_ls_shift/su_max 0.002
_refine_ls_shift/su_mean 0.000
_refine_ls_structure_factor_coef Fsqd
_refine_ls_weighting_details 'w=1/[\s^2^(Fo^2^)+(0.1326P)^2^+448.6870P] where P=(Fo^2^+2Fc^2^)/3'
_refine_ls_weighting_scheme calc
_refine_ls_wR_factor_gt 0.2210
_refine_ls_wR_factor_ref 0.2266
_reflns_Friedel_coverage 0.000
_reflns_number_gt 24443
_reflns_number_total 27356
_reflns_threshold_expression 'I > 2\s(I)'
_cod_data_source_file ja0c03176_si_006.cif
_cod_data_source_block platon_sq
_cod_original_cell_volume 25880(3)
_cod_original_sg_symbol_H-M 'C 2/c'
_cod_database_code 4134764
_shelx_shelxl_version_number 2016/6
_shelx_space_group_comment
; 
The symmetry employed for this shelxl refinement is uniquely defined 
by the following loop, which should always be used as a source of 
symmetry information in preference to the above space-group names. 
They are only intended as comments. 
;
_shelx_estimated_absorpt_t_min 0.183
_shelx_estimated_absorpt_t_max 0.426

loop_
_space_group_symop_operation_xyz
'x, y, z'
'-x, y, -z+1/2'
'x+1/2, y+1/2, z'
'-x+1/2, y+1/2, -z+1/2'
'-x, -y, -z'
'x, -y, z-1/2'
'-x+1/2, -y+1/2, -z'
'x+1/2, -y+1/2, z-1/2'

loop_
_atom_site_label
_atom_site_type_symbol
_atom_site_fract_x
_atom_site_fract_y
_atom_site_fract_z
_atom_site_U_iso_or_equiv
_atom_site_adp_type
_atom_site_occupancy
_atom_site_site_symmetry_order
_atom_site_calc_flag
_atom_site_refinement_flags_posn
_atom_site_refinement_flags_adp
_atom_site_refinement_flags_occupancy
_atom_site_disorder_assembly
_atom_site_disorder_group
Ir1 Ir 0.36136(2) 0.14266(2) 0.13659(2) 0.04586(11) Uani 1 1 d . . . . .
Ir2 Ir 0.36520(2) 0.45506(2) 0.12506(2) 0.05297(13) Uani 1 1 d . . . . .
S1 S 0.35861(9) 0.14335(6) 0.22318(11) 0.0562(5) Uani 1 1 d . . . . .
S2 S 0.40964(10) 0.45598(6) 0.07474(10) 0.0630(6) Uani 1 1 d . . . . .
S3 S 0.63719(10) 0.05248(6) 0.76388(12) 0.0611(6) Uani 1 1 d . . . . .
S4 S 0.61760(9) 0.36505(6) 0.72112(11) 0.0552(5) Uani 1 1 d . . . . .
S5 S 0.35132(19) 0.03954(18) 0.4838(2) 0.140(2) Uani 1 1 d D U . . .
N1 N 0.4261(4) 0.1417(3) 0.3335(4) 0.069(2) Uani 1 1 d . . . . .
H1 H 0.456696 0.140775 0.361808 0.083 Uiso 1 1 calc R U . . .
N2 N 0.5039(4) 0.4539(2) 0.1063(4) 0.068(2) Uani 1 1 d . . . . .
H2 H 0.535092 0.452540 0.133169 0.082 Uiso 1 1 calc R U . . .
N3 N 0.3628(2) 0.20102(19) 0.1344(3) 0.0534(18) Uani 1 1 d . . . . .
N4 N 0.3657(2) 0.39645(19) 0.1255(3) 0.0523(18) Uani 1 1 d . . . . .
N5 N 0.6386(3) 0.0538(3) 0.8640(4) 0.071(2) Uani 1 1 d . . . . .
H5 H 0.623991 0.054100 0.885551 0.085 Uiso 1 1 calc R U . . .
N6 N 0.6423(3) 0.3616(2) 0.8316(4) 0.062(2) Uani 1 1 d . . . . .
H6 H 0.634312 0.361443 0.859329 0.074 Uiso 1 1 calc R U . . .
N7 N 0.5698(3) 0.10853(18) 0.6627(3) 0.0519(18) Uani 1 1 d . . . . .
N8 N 0.5481(3) 0.3034(2) 0.6383(3) 0.0535(17) Uani 1 1 d . . . . .
O1 O 0.3734(9) 0.0422(7) 0.4442(10) 0.262(11) Uani 1 1 d D U . . .
O2 O 0.3711(3) 0.0615(3) 0.5336(4) 0.095(3) Uani 1 1 d D U . . .
O3 O 0.3302(9) 0.0059(5) 0.4897(11) 0.255(10) Uani 1 1 d D U . . .
F1 F 0.2680(5) 0.0700(5) 0.4578(7) 0.192(6) Uani 1 1 d . . . . .
F2 F 0.3080(7) 0.0953(6) 0.4196(8) 0.261(12) Uani 1 1 d . . . . .
F3 F 0.2723(4) 0.0452(4) 0.3866(5) 0.156(5) Uani 1 1 d D U . . .
B1 B 0.4383(3) 0.1436(2) 0.1904(4) 0.0388(17) Uani 1 1 d . . . . .
B2 B 0.4682(3) 0.1830(2) 0.2384(4) 0.0417(18) Uani 1 1 d . . . . .
H2A H 0.446874 0.209255 0.231699 0.050 Uiso 1 1 calc R U . . .
B3 B 0.5121(3) 0.1679(2) 0.3100(4) 0.0423(18) Uani 1 1 d . . . . .
H3 H 0.518773 0.184191 0.349267 0.051 Uiso 1 1 calc R U . . .
B4 B 0.5117(3) 0.1185(2) 0.3097(4) 0.0420(18) Uani 1 1 d . . . . .
H4 H 0.518199 0.101959 0.348618 0.050 Uiso 1 1 calc R U . . .
B5 B 0.4678(3) 0.1036(2) 0.2382(4) 0.0425(18) Uani 1 1 d . . . . .
H5A H 0.446193 0.077542 0.231107 0.051 Uiso 1 1 calc R U . . .
B6 B 0.4354(4) 0.4545(2) 0.1992(4) 0.049(2) Uani 1 1 d . . . . .
B7 B 0.4766(3) 0.4143(2) 0.2134(4) 0.048(2) Uani 1 1 d . . . . .
H7 H 0.461527 0.388073 0.188309 0.058 Uiso 1 1 calc R U . . .
B8 B 0.5384(3) 0.4293(2) 0.2339(4) 0.049(2) Uani 1 1 d . . . . .
H8 H 0.562842 0.412809 0.222176 0.058 Uiso 1 1 calc R U . . .
B9 B 0.5381(3) 0.4787(2) 0.2329(4) 0.048(2) Uani 1 1 d . . . . .
H9 H 0.562126 0.494798 0.219971 0.058 Uiso 1 1 calc R U . . .
B10 B 0.4764(4) 0.4934(2) 0.2142(4) 0.050(2) Uani 1 1 d . . . . .
H10 H 0.460887 0.519729 0.189713 0.060 Uiso 1 1 calc R U . . .
B11 B 0.5266(4) 0.0511(2) 0.7040(4) 0.0427(19) Uani 1 1 d . . . . .
B12 B 0.5271(3) 0.0910(2) 0.7469(3) 0.0385(17) Uani 1 1 d . . . . .
H12 H 0.545949 0.117199 0.746009 0.046 Uiso 1 1 calc R U . . .
B13 B 0.5276(4) 0.0757(2) 0.8121(4) 0.0420(18) Uani 1 1 d . . . . .
H13 H 0.546890 0.091803 0.853429 0.050 Uiso 1 1 calc R U . . .
B14 B 0.5278(4) 0.0270(2) 0.8117(4) 0.050(2) Uani 1 1 d . . . . .
H14 H 0.547541 0.010737 0.852723 0.060 Uiso 1 1 calc R U . . .
B15 B 0.5264(4) 0.0121(2) 0.7459(5) 0.053(2) Uani 1 1 d . . . . .
H15 H 0.544769 -0.014154 0.744119 0.063 Uiso 1 1 calc R U . . .
B16 B 0.5114(4) 0.3607(2) 0.6895(4) 0.0436(18) Uani 1 1 d . . . . .
B17 B 0.5218(4) 0.3216(2) 0.7386(4) 0.050(2) Uani 1 1 d . . . . .
H17 H 0.537428 0.295225 0.732333 0.060 Uiso 1 1 calc R U . . .
B18 B 0.5384(4) 0.3369(3) 0.8094(5) 0.053(2) Uani 1 1 d . . . . .
H18 H 0.564886 0.320804 0.848466 0.064 Uiso 1 1 calc R U . . .
B19 B 0.5378(4) 0.3858(2) 0.8094(4) 0.051(2) Uani 1 1 d . . . . .
H19 H 0.563665 0.402196 0.848469 0.061 Uiso 1 1 calc R U . . .
B20 B 0.5214(4) 0.4011(2) 0.7371(4) 0.0466(19) Uani 1 1 d . . . . .
H20 H 0.536415 0.427358 0.729334 0.056 Uiso 1 1 calc R U . . .
C1 C 0.4594(3) 0.14327(19) 0.2666(4) 0.0424(16) Uani 1 1 d . . . . .
C2 C 0.4173(3) 0.1430(2) 0.2799(4) 0.0485(18) Uani 1 1 d . . . . .
C3 C 0.3853(5) 0.1418(4) 0.3469(6) 0.087(4) Uani 1 1 d . . . . .
H3A H 0.369044 0.166009 0.337292 0.130 Uiso 1 1 calc R U . . .
H3B H 0.398164 0.136822 0.388205 0.130 Uiso 1 1 calc R U . . .
H3C H 0.361354 0.122629 0.324066 0.130 Uiso 1 1 calc R U . . .
C4 C 0.4863(3) 0.4542(2) 0.1862(4) 0.0461(18) Uani 1 1 d . . . . .
C5 C 0.4703(4) 0.4546(2) 0.1223(4) 0.054(2) Uani 1 1 d . . . . .
C6 C 0.4921(6) 0.4554(4) 0.0448(5) 0.087(4) Uani 1 1 d . . . . .
H6A H 0.483232 0.430616 0.027812 0.131 Uiso 1 1 calc R U . . .
H6B H 0.520867 0.464328 0.042300 0.131 Uiso 1 1 calc R U . . .
H6C H 0.464245 0.472237 0.023476 0.131 Uiso 1 1 calc R U . . .
C7 C 0.3847(3) 0.2181(2) 0.1094(4) 0.0513(19) Uani 1 1 d . . . . .
H7A H 0.400842 0.203919 0.093217 0.062 Uiso 1 1 calc R U . . .
C8 C 0.3853(3) 0.2571(2) 0.1058(4) 0.055(2) Uani 1 1 d . . . . .
H8A H 0.402318 0.268661 0.088341 0.066 Uiso 1 1 calc R U . . .
C9 C 0.3615(3) 0.2779(2) 0.1275(4) 0.054(2) Uani 1 1 d . . . . .
C10 C 0.3364(4) 0.2600(3) 0.1519(5) 0.063(2) Uani 1 1 d . . . . .
H10A H 0.318933 0.273678 0.166908 0.076 Uiso 1 1 calc R U . . .
C11 C 0.3376(4) 0.2216(2) 0.1539(5) 0.059(2) Uani 1 1 d . . . . .
H11 H 0.319858 0.209294 0.169827 0.071 Uiso 1 1 calc R U . . .
C12 C 0.3633(3) 0.3785(2) 0.1682(4) 0.052(2) Uani 1 1 d . . . . .
H12A H 0.363428 0.392240 0.198935 0.063 Uiso 1 1 calc R U . . .
C13 C 0.3607(3) 0.3401(2) 0.1687(4) 0.055(2) Uani 1 1 d . . . . .
H13A H 0.357893 0.328014 0.198915 0.066 Uiso 1 1 calc R U . . .
C14 C 0.3621(3) 0.3196(2) 0.1256(4) 0.054(2) Uani 1 1 d . . . . .
C15 C 0.3647(3) 0.3382(2) 0.0823(4) 0.053(2) Uani 1 1 d . . . . .
H15A H 0.366302 0.325082 0.052061 0.064 Uiso 1 1 calc R U . . .
C16 C 0.3649(3) 0.3762(2) 0.0829(4) 0.056(2) Uani 1 1 d . . . . .
H16 H 0.364460 0.388711 0.051013 0.067 Uiso 1 1 calc R U . . .
C17 C 0.2964(3) 0.1393(2) 0.0469(4) 0.0473(18) Uani 1 1 d . . . . .
C18 C 0.3403(3) 0.1262(2) 0.0478(4) 0.0496(18) Uani 1 1 d . . . . .
C19 C 0.3566(3) 0.0944(2) 0.0838(4) 0.055(2) Uani 1 1 d . . . . .
C20 C 0.3267(4) 0.0895(2) 0.1086(4) 0.060(2) Uani 1 1 d . . . . .
C21 C 0.2868(3) 0.1165(2) 0.0843(4) 0.0524(19) Uani 1 1 d . . . . .
C22 C 0.2664(4) 0.1713(3) 0.0116(4) 0.058(2) Uani 1 1 d . . . . .
H22A H 0.232208 0.168464 0.003516 0.087 Uiso 1 1 calc R U . . .
H22B H 0.267365 0.172242 -0.024957 0.087 Uiso 1 1 calc R U . . .
H22C H 0.280040 0.194336 0.033134 0.087 Uiso 1 1 calc R U . . .
C23 C 0.3599(4) 0.1408(3) 0.0095(5) 0.063(2) Uani 1 1 d . . . . .
H23A H 0.393775 0.132065 0.023678 0.094 Uiso 1 1 calc R U . . .
H23B H 0.359589 0.167894 0.009919 0.094 Uiso 1 1 calc R U . . .
H23C H 0.339079 0.131997 -0.030220 0.094 Uiso 1 1 calc R U . . .
C24 C 0.3966(4) 0.0678(3) 0.0886(5) 0.067(3) Uani 1 1 d . . . . .
H24A H 0.382209 0.049655 0.057112 0.101 Uiso 1 1 calc R U . . .
H24B H 0.410852 0.054978 0.125897 0.101 Uiso 1 1 calc R U . . .
H24C H 0.422504 0.081716 0.085716 0.101 Uiso 1 1 calc R U . . .
C25 C 0.3288(5) 0.0576(3) 0.1476(6) 0.083(4) Uani 1 1 d . . . . .
H25A H 0.323237 0.034224 0.126681 0.125 Uiso 1 1 calc R U . . .
H25B H 0.303199 0.061026 0.158929 0.125 Uiso 1 1 calc R U . . .
H25C H 0.361278 0.057164 0.182368 0.125 Uiso 1 1 calc R U . . .
C26 C 0.2429(4) 0.1191(3) 0.0945(5) 0.073(3) Uani 1 1 d . . . . .
H26A H 0.229206 0.144149 0.085413 0.110 Uiso 1 1 calc R U . . .
H26B H 0.253300 0.113499 0.135141 0.110 Uiso 1 1 calc R U . . .
H26C H 0.217625 0.101306 0.069548 0.110 Uiso 1 1 calc R U . . .
C27 C 0.3358(3) 0.5035(3) 0.1477(5) 0.077(4) Uani 1 1 d . . . . .
C28 C 0.3269(4) 0.5075(3) 0.0896(6) 0.082(4) Uani 1 1 d . . . . .
C29 C 0.2930(4) 0.4787(3) 0.0552(5) 0.076(3) Uani 1 1 d . . . . .
C30 C 0.2836(4) 0.4584(3) 0.0935(6) 0.077(4) Uani 1 1 d . . . . .
C31 C 0.3111(4) 0.4713(3) 0.1506(5) 0.072(3) Uani 1 1 d D . . . .
C32 C 0.3599(4) 0.5313(4) 0.1978(7) 0.101(5) Uani 1 1 d . U . . .
H32A H 0.350920 0.556514 0.182656 0.152 Uiso 1 1 calc R U . . .
H32B H 0.395884 0.528556 0.216892 0.152 Uiso 1 1 calc R U . . .
H32C H 0.348387 0.526622 0.225839 0.152 Uiso 1 1 calc R U . . .
C33 C 0.3447(7) 0.5378(4) 0.0633(10) 0.136(8) Uani 1 1 d . U . . .
H33A H 0.321602 0.558587 0.051033 0.203 Uiso 1 1 calc R U . . .
H33B H 0.346386 0.527788 0.029805 0.203 Uiso 1 1 calc R U . . .
H33C H 0.377524 0.546237 0.092372 0.203 Uiso 1 1 calc R U . . .
C34 C 0.2705(6) 0.4739(4) -0.0099(6) 0.115(6) Uani 1 1 d . U . . .
H34A H 0.294884 0.480551 -0.021890 0.173 Uiso 1 1 calc R U . . .
H34B H 0.241556 0.489988 -0.029595 0.173 Uiso 1 1 calc R U . . .
H34C H 0.260490 0.448101 -0.020200 0.173 Uiso 1 1 calc R U . . .
C35 C 0.2494(4) 0.4244(3) 0.0756(6) 0.091(4) Uani 1 1 d . U . . .
H35A H 0.255959 0.408651 0.049948 0.136 Uiso 1 1 calc R U . . .
H35B H 0.214886 0.432541 0.055345 0.136 Uiso 1 1 calc R U . . .
H35C H 0.255490 0.410382 0.110269 0.136 Uiso 1 1 calc R U . . .
C36 C 0.3066(6) 0.4606(4) 0.2023(6) 0.099(5) Uani 1 1 d D . . . .
H36A H 0.279158 0.474148 0.202248 0.148 Uiso 1 1 calc R U . . .
H36B H 0.337284 0.466568 0.237588 0.148 Uiso 1 1 calc R U . . .
H36C H 0.300304 0.433957 0.201221 0.148 Uiso 1 1 calc R U . . .
C37 C 0.5562(3) 0.0516(2) 0.7799(4) 0.0434(17) Uani 1 1 d . . . . .
C38 C 0.6106(4) 0.0518(2) 0.8071(4) 0.055(2) Uani 1 1 d . . . . .
C39 C 0.6920(5) 0.0556(4) 0.8927(6) 0.085(4) Uani 1 1 d . . . . .
H39A H 0.705706 0.030880 0.906518 0.128 Uiso 1 1 calc R U . . .
H39B H 0.703866 0.072555 0.925712 0.128 Uiso 1 1 calc R U . . .
H39C H 0.702591 0.064451 0.865393 0.128 Uiso 1 1 calc R U . . .
C40 C 0.5540(3) 0.3614(2) 0.7651(4) 0.0487(18) Uani 1 1 d . . . . .
C41 C 0.6064(3) 0.3620(2) 0.7768(4) 0.0500(19) Uani 1 1 d . . . . .
C42 C 0.6941(4) 0.3614(4) 0.8474(6) 0.084(4) Uani 1 1 d . . . . .
H42A H 0.700707 0.340616 0.828224 0.126 Uiso 1 1 calc R U . . .
H42B H 0.714194 0.358687 0.889468 0.126 Uiso 1 1 calc R U . . .
H42C H 0.702548 0.384617 0.835207 0.126 Uiso 1 1 calc R U . . .
C43 C 0.5267(4) 0.1242(2) 0.6247(4) 0.057(2) Uani 1 1 d . . . . .
H43 H 0.499570 0.108469 0.601869 0.069 Uiso 1 1 calc R U . . .
C44 C 0.5200(4) 0.1621(3) 0.6172(4) 0.060(2) Uani 1 1 d . . . . .
H44 H 0.488920 0.172081 0.590219 0.072 Uiso 1 1 calc R U . . .
C45 C 0.5602(4) 0.1853(2) 0.6503(4) 0.054(2) Uani 1 1 d . . . . .
C46 C 0.6038(4) 0.1689(2) 0.6880(5) 0.057(2) Uani 1 1 d . . . . .
H46 H 0.631806 0.183768 0.711120 0.069 Uiso 1 1 calc R U . . .
C47 C 0.6075(4) 0.1307(2) 0.6926(5) 0.059(2) Uani 1 1 d . . . . .
H47 H 0.638544 0.120102 0.718390 0.071 Uiso 1 1 calc R U . . .
C48 C 0.5081(4) 0.2821(3) 0.6189(4) 0.056(2) Uani 1 1 d . . . . .
H48 H 0.476644 0.293596 0.602534 0.067 Uiso 1 1 calc R U . . .
C49 C 0.5107(4) 0.2446(2) 0.6216(4) 0.053(2) Uani 1 1 d . . . . .
H49 H 0.481162 0.230700 0.608167 0.063 Uiso 1 1 calc R U . . .
C50 C 0.5556(4) 0.2259(2) 0.6436(4) 0.054(2) Uani 1 1 d . . . . .
C51 C 0.5962(4) 0.2482(2) 0.6604(5) 0.060(2) Uani 1 1 d . . . . .
H51 H 0.627953 0.237395 0.674777 0.072 Uiso 1 1 calc R U . . .
C52 C 0.5912(4) 0.2866(2) 0.6566(5) 0.062(2) Uani 1 1 d . . . . .
H52 H 0.619762 0.301339 0.667554 0.074 Uiso 1 1 calc R U . . .
Ir3 Ir 0.57825(11) 0.04959(7) 0.67093(14) 0.0370(3) Uani 0.692(14) 1 d . U P A 1
C53 C 0.5327(8) 0.0333(5) 0.5748(8) 0.067(5) Uani 0.692(14) 1 d D U P A 1
C54 C 0.5822(10) 0.0458(4) 0.5860(7) 0.059(9) Uani 0.692(14) 1 d D U P A 1
C55 C 0.6176(9) 0.0224(7) 0.6301(10) 0.080(6) Uani 0.692(14) 1 d D U P A 1
C56 C 0.5933(8) -0.0026(4) 0.6471(8) 0.062(5) Uani 0.692(14) 1 d D U P A 1
C57 C 0.5424(7) 0.0014(4) 0.6103(8) 0.062(4) Uani 0.692(14) 1 d D U P A 1
C58 C 0.4876(9) 0.0469(6) 0.5265(9) 0.097(7) Uani 0.692(14) 1 d . U P A 1
H58A H 0.491918 0.072754 0.518903 0.146 Uiso 0.692(14) 1 calc R U P A 1
H58B H 0.460631 0.045079 0.535851 0.146 Uiso 0.692(14) 1 calc R U P A 1
H58C H 0.479529 0.032003 0.492006 0.146 Uiso 0.692(14) 1 calc R U P A 1
C59 C 0.5928(10) 0.0780(5) 0.5564(10) 0.080(6) Uani 0.692(14) 1 d . U P A 1
H59A H 0.562190 0.091572 0.532432 0.120 Uiso 0.692(14) 1 calc R U P A 1
H59B H 0.606101 0.068514 0.531990 0.120 Uiso 0.692(14) 1 calc R U P A 1
H59C H 0.616937 0.094578 0.585855 0.120 Uiso 0.692(14) 1 calc R U P A 1
C60 C 0.6727(9) 0.0253(7) 0.6567(11) 0.102(7) Uani 0.692(14) 1 d . U P A 1
H60A H 0.687970 0.020878 0.698455 0.154 Uiso 0.692(14) 1 calc R U P A 1
H60B H 0.681507 0.050158 0.649820 0.154 Uiso 0.692(14) 1 calc R U P A 1
H60C H 0.684629 0.006933 0.639115 0.154 Uiso 0.692(14) 1 calc R U P A 1
C61 C 0.6177(12) -0.0343(5) 0.6872(11) 0.109(8) Uani 0.692(14) 1 d . U P A 1
H61A H 0.615762 -0.056354 0.664617 0.163 Uiso 0.692(14) 1 calc R U P A 1
H61B H 0.601008 -0.039061 0.709951 0.163 Uiso 0.692(14) 1 calc R U P A 1
H61C H 0.652409 -0.028235 0.713262 0.163 Uiso 0.692(14) 1 calc R U P A 1
C62 C 0.5014(9) -0.0238(5) 0.6025(10) 0.092(7) Uani 0.692(14) 1 d . U P A 1
H62A H 0.469687 -0.011418 0.578761 0.138 Uiso 0.692(14) 1 calc R U P A 1
H62B H 0.504759 -0.029853 0.640402 0.138 Uiso 0.692(14) 1 calc R U P A 1
H62C H 0.502804 -0.046495 0.583146 0.138 Uiso 0.692(14) 1 calc R U P A 1
Ir3' Ir 0.5639(5) 0.05232(13) 0.6570(4) 0.0466(12) Uani 0.308(14) 1 d . U P A 2
C53' C 0.5394(6) 0.0223(4) 0.5869(6) 0.057(11) Uani 0.308(14) 1 d G U P A 2
C54' C 0.5759(7) 0.0455(5) 0.5862(8) 0.07(3) Uani 0.308(14) 1 d G U P A 2
C55' C 0.6225(6) 0.0320(5) 0.6277(9) 0.041(8) Uani 0.308(14) 1 d G U P A 2
C56' C 0.6149(6) 0.0005(4) 0.6540(7) 0.039(7) Uani 0.308(14) 1 d G U P A 2
C57' C 0.5636(6) -0.0055(4) 0.6288(6) 0.031(6) Uani 0.308(14) 1 d G U P A 2
C58' C 0.4847(8) 0.0265(7) 0.5496(9) 0.063(9) Uani 0.308(14) 1 d G U P A 2
H58D H 0.474040 0.013679 0.512730 0.095 Uiso 0.308(14) 1 calc R U P A 2
H58E H 0.476374 0.052828 0.542183 0.095 Uiso 0.308(14) 1 calc R U P A 2
H58F H 0.467880 0.015845 0.569464 0.095 Uiso 0.308(14) 1 calc R U P A 2
C59' C 0.5666(11) 0.0786(8) 0.5480(12) 0.080(13) Uani 0.308(14) 1 d G U P A 2
H59D H 0.587305 0.099182 0.571161 0.120 Uiso 0.308(14) 1 calc R U P A 2
H59E H 0.531791 0.085664 0.530526 0.120 Uiso 0.308(14) 1 calc R U P A 2
H59F H 0.574723 0.072535 0.517372 0.120 Uiso 0.308(14) 1 calc R U P A 2
C60' C 0.6716(9) 0.0482(8) 0.6414(13) 0.099(16) Uani 0.308(14) 1 d G U P A 2
H60D H 0.666699 0.073140 0.624837 0.149 Uiso 0.308(14) 1 calc R U P A 2
H60E H 0.687392 0.032620 0.624756 0.149 Uiso 0.308(14) 1 calc R U P A 2
H60F H 0.692615 0.049600 0.683455 0.149 Uiso 0.308(14) 1 calc R U P A 2
C61' C 0.6545(9) -0.0225(7) 0.7007(10) 0.084(12) Uani 0.308(14) 1 d G U P A 2
H61D H 0.643864 -0.030080 0.728591 0.126 Uiso 0.308(14) 1 calc R U P A 2
H61E H 0.684930 -0.008054 0.720505 0.126 Uiso 0.308(14) 1 calc R U P A 2
H61F H 0.660492 -0.044566 0.683347 0.126 Uiso 0.308(14) 1 calc R U P A 2
C62' C 0.5390(9) -0.0360(6) 0.6439(10) 0.060(8) Uani 0.308(14) 1 d G U P A 2
H62D H 0.506996 -0.027349 0.638415 0.089 Uiso 0.308(14) 1 calc R U P A 2
H62E H 0.559891 -0.043163 0.684453 0.089 Uiso 0.308(14) 1 calc R U P A 2
H62F H 0.534013 -0.057305 0.618819 0.089 Uiso 0.308(14) 1 calc R U P A 2
Ir4 Ir 0.54374(2) 0.36160(2) 0.63409(2) 0.05079(12) Uani 1 1 d . U . B 1
C63 C 0.4966(5) 0.4043(3) 0.5717(5) 0.075(3) Uani 1 1 d . . . B 1
C64 C 0.5450(5) 0.4151(3) 0.5977(5) 0.067(3) Uani 1 1 d . . . B 1
C65 C 0.5721(4) 0.3909(3) 0.5808(5) 0.072(3) Uani 1 1 d . . . B 1
C66 C 0.5390(5) 0.3633(3) 0.5443(5) 0.074(3) Uani 1 1 d . . . B 1
C67 C 0.4920(5) 0.3704(3) 0.5422(5) 0.076(3) Uani 1 1 d . . . B 1
C68 C 0.4551(7) 0.4265(5) 0.5709(8) 0.132(8) Uani 1 1 d . . . B 1
H68A H 0.465566 0.436492 0.609651 0.198 Uiso 1 1 calc R U . B 1
H68B H 0.426310 0.410486 0.559418 0.198 Uiso 1 1 calc R U . B 1
H68C H 0.446471 0.446837 0.543209 0.198 Uiso 1 1 calc R U . B 1
C69 C 0.5644(8) 0.4504(4) 0.6302(7) 0.106(6) Uani 1 1 d . . . B 1
H69A H 0.599485 0.447490 0.658369 0.160 Uiso 1 1 calc R U . B 1
H69B H 0.546076 0.456644 0.650638 0.160 Uiso 1 1 calc R U . B 1
H69C H 0.560515 0.470292 0.603099 0.160 Uiso 1 1 calc R U . B 1
C70 C 0.6265(6) 0.3940(6) 0.5962(9) 0.132(7) Uani 1 1 d . . . B 1
H70A H 0.635390 0.420115 0.597553 0.197 Uiso 1 1 calc R U . B 1
H70B H 0.631608 0.381204 0.566827 0.197 Uiso 1 1 calc R U . B 1
H70C H 0.647229 0.382652 0.634140 0.197 Uiso 1 1 calc R U . B 1
C71 C 0.5501(8) 0.3325(4) 0.5155(7) 0.123(7) Uani 1 1 d . . . B 1
H71A H 0.539620 0.339152 0.475254 0.185 Uiso 1 1 calc R U . B 1
H71B H 0.532344 0.310248 0.516410 0.185 Uiso 1 1 calc R U . B 1
H71C H 0.585647 0.327569 0.535894 0.185 Uiso 1 1 calc R U . B 1
C72 C 0.4463(7) 0.3489(6) 0.5028(8) 0.159(10) Uani 1 1 d . . . B 1
H72A H 0.421275 0.352453 0.514957 0.238 Uiso 1 1 calc R U . B 1
H72B H 0.454394 0.322542 0.504804 0.238 Uiso 1 1 calc R U . B 1
H72C H 0.433390 0.357635 0.462919 0.238 Uiso 1 1 calc R U . B 1
C73 C 0.2996(8) 0.0633(7) 0.4343(8) 0.135(7) Uani 1 1 d D U . C 1

loop_
_atom_site_aniso_label
_atom_site_aniso_U_11
_atom_site_aniso_U_22
_atom_site_aniso_U_33
_atom_site_aniso_U_23
_atom_site_aniso_U_13
_atom_site_aniso_U_12
Ir1 0.0492(2) 0.02567(17) 0.0489(2) -0.00597(12) 0.01285(16) -0.00049(12)
Ir2 0.0471(2) 0.02491(17) 0.0539(2) -0.00498(13) -0.00171(16) -0.00017(12)
S1 0.0543(12) 0.0501(12) 0.0600(13) -0.0104(9) 0.0244(10) -0.0057(9)
S2 0.0649(14) 0.0468(12) 0.0432(11) 0.0050(9) -0.0010(10) -0.0058(10)
S3 0.0776(15) 0.0469(12) 0.0749(15) 0.0023(10) 0.0496(13) 0.0061(10)
S4 0.0560(12) 0.0403(10) 0.0657(13) -0.0051(9) 0.0267(10) -0.0031(8)
S5 0.110(3) 0.154(4) 0.100(3) -0.044(3) 0.006(2) 0.037(3)
N1 0.070(5) 0.088(7) 0.056(5) -0.001(4) 0.036(4) 0.007(4)
N2 0.079(6) 0.063(5) 0.050(4) -0.003(4) 0.021(4) -0.009(4)
N3 0.044(4) 0.033(4) 0.056(4) -0.006(3) 0.004(3) 0.003(3)
N4 0.044(4) 0.029(3) 0.057(4) -0.013(3) 0.003(3) -0.002(3)
N5 0.077(6) 0.083(6) 0.055(5) 0.022(4) 0.035(4) 0.018(5)
N6 0.062(5) 0.052(5) 0.061(5) -0.001(3) 0.022(4) 0.000(3)
N7 0.096(6) 0.029(3) 0.053(4) -0.001(3) 0.053(4) -0.002(3)
N8 0.074(5) 0.034(3) 0.057(4) -0.001(3) 0.036(4) -0.004(3)
O1 0.229(19) 0.39(3) 0.241(19) -0.118(17) 0.169(17) 0.032(17)
O2 0.087(6) 0.127(8) 0.067(5) -0.027(5) 0.034(4) 0.000(5)
O3 0.233(16) 0.138(12) 0.290(18) 0.009(12) 0.043(12) -0.019(11)
F1 0.117(9) 0.259(18) 0.181(13) -0.004(12) 0.057(9) 0.067(10)
F2 0.213(17) 0.29(2) 0.192(15) 0.083(15) 0.030(13) -0.115(17)
F3 0.096(7) 0.209(13) 0.112(8) -0.045(8) 0.010(6) -0.009(7)
B1 0.039(4) 0.029(4) 0.037(4) -0.005(3) 0.009(3) -0.002(3)
B2 0.050(5) 0.024(4) 0.038(4) -0.004(3) 0.010(3) -0.002(3)
B3 0.054(5) 0.030(4) 0.036(4) 0.001(3) 0.017(4) -0.002(3)
B4 0.054(5) 0.024(4) 0.042(4) 0.001(3) 0.018(4) 0.001(3)
B5 0.054(5) 0.023(4) 0.042(4) -0.001(3) 0.016(4) -0.002(3)
B6 0.045(5) 0.028(4) 0.048(5) -0.003(3) 0.002(4) 0.006(3)
B7 0.049(5) 0.022(4) 0.054(5) -0.002(3) 0.009(4) -0.001(3)
B8 0.045(5) 0.031(4) 0.051(5) -0.001(3) 0.007(4) 0.001(3)
B9 0.047(5) 0.021(4) 0.053(5) 0.006(3) 0.006(4) -0.003(3)
B10 0.049(5) 0.025(4) 0.053(5) 0.002(3) 0.006(4) 0.005(3)
B11 0.073(6) 0.023(3) 0.048(5) -0.004(3) 0.042(5) -0.003(3)
B12 0.063(5) 0.020(3) 0.036(4) -0.002(3) 0.027(4) 0.001(3)
B13 0.068(5) 0.031(4) 0.035(4) 0.002(3) 0.032(4) 0.004(4)
B14 0.092(7) 0.029(4) 0.050(5) 0.011(3) 0.050(5) 0.014(4)
B15 0.093(7) 0.022(4) 0.064(6) 0.000(4) 0.055(6) 0.002(4)
B16 0.055(5) 0.027(4) 0.047(5) -0.002(3) 0.023(4) -0.003(3)
B17 0.070(6) 0.026(4) 0.051(5) -0.001(3) 0.027(5) 0.004(4)
B18 0.052(5) 0.039(5) 0.055(5) -0.001(4) 0.014(4) 0.008(4)
B19 0.063(6) 0.026(4) 0.052(5) -0.003(3) 0.019(4) -0.003(4)
B20 0.058(5) 0.027(4) 0.051(5) 0.000(3) 0.023(4) -0.001(3)
C1 0.048(4) 0.026(3) 0.046(4) -0.001(3) 0.017(3) -0.002(3)
C2 0.057(5) 0.037(4) 0.047(4) -0.002(3) 0.021(4) 0.000(3)
C3 0.087(8) 0.113(11) 0.076(8) -0.009(7) 0.051(7) -0.011(7)
C4 0.046(4) 0.028(3) 0.046(4) -0.004(3) 0.007(3) -0.002(3)
C5 0.060(5) 0.028(4) 0.051(5) 0.001(3) 0.009(4) 0.001(3)
C6 0.116(11) 0.086(9) 0.051(6) -0.013(5) 0.033(6) -0.016(7)
C7 0.061(5) 0.035(4) 0.050(4) -0.001(3) 0.021(4) 0.005(3)
C8 0.062(5) 0.039(4) 0.049(4) 0.005(3) 0.015(4) 0.005(4)
C9 0.045(4) 0.033(4) 0.052(5) -0.011(3) -0.001(4) 0.001(3)
C10 0.065(6) 0.036(4) 0.078(6) -0.002(4) 0.026(5) 0.005(4)
C11 0.059(5) 0.038(4) 0.074(6) -0.011(4) 0.027(5) -0.002(4)
C12 0.048(4) 0.033(4) 0.060(5) -0.008(3) 0.013(4) -0.004(3)
C13 0.052(5) 0.032(4) 0.066(5) -0.004(4) 0.015(4) 0.001(3)
C14 0.043(4) 0.033(4) 0.060(5) -0.008(3) 0.004(4) 0.004(3)
C15 0.052(5) 0.033(4) 0.052(5) -0.010(3) 0.007(4) 0.003(3)
C16 0.053(5) 0.036(4) 0.051(5) -0.005(3) 0.004(4) 0.002(3)
C17 0.048(4) 0.036(4) 0.047(4) -0.014(3) 0.014(3) -0.007(3)
C18 0.051(4) 0.037(4) 0.051(4) -0.012(3) 0.017(4) 0.000(3)
C19 0.054(5) 0.032(4) 0.056(5) -0.013(3) 0.008(4) -0.003(3)
C20 0.065(5) 0.037(4) 0.050(5) -0.005(3) 0.006(4) -0.006(4)
C21 0.056(5) 0.040(4) 0.053(5) -0.004(3) 0.020(4) -0.005(3)
C22 0.059(5) 0.051(5) 0.056(5) -0.001(4) 0.021(4) 0.007(4)
C23 0.066(6) 0.060(6) 0.060(5) -0.015(4) 0.028(5) -0.006(4)
C24 0.073(6) 0.041(5) 0.065(6) -0.018(4) 0.016(5) 0.006(4)
C25 0.085(8) 0.046(5) 0.087(8) 0.002(5) 0.017(6) -0.016(5)
C26 0.058(6) 0.080(7) 0.083(7) -0.016(6) 0.034(5) -0.021(5)
C27 0.043(5) 0.041(5) 0.093(8) -0.020(5) -0.009(5) 0.011(4)
C28 0.063(6) 0.028(4) 0.111(10) 0.005(5) 0.008(6) 0.005(4)
C29 0.071(6) 0.038(5) 0.070(6) 0.001(4) -0.005(5) 0.009(4)
C30 0.047(5) 0.047(5) 0.091(8) -0.026(5) -0.003(5) 0.013(4)
C31 0.051(5) 0.057(6) 0.079(7) -0.019(5) 0.009(5) 0.010(4)
C32 0.060(6) 0.073(8) 0.122(11) -0.051(8) 0.005(6) 0.009(5)
C33 0.105(11) 0.056(7) 0.194(18) 0.043(10) 0.031(11) 0.012(7)
C34 0.120(11) 0.076(9) 0.075(8) 0.013(7) -0.011(8) 0.013(8)
C35 0.055(6) 0.052(6) 0.113(10) -0.021(6) -0.001(6) -0.003(5)
C36 0.089(9) 0.106(11) 0.092(9) -0.024(8) 0.037(8) 0.022(8)
C37 0.068(5) 0.029(3) 0.048(4) 0.003(3) 0.041(4) 0.007(3)
C38 0.075(6) 0.034(4) 0.062(5) 0.012(4) 0.038(5) 0.013(4)
C39 0.081(8) 0.104(10) 0.070(7) 0.012(7) 0.036(6) 0.013(7)
C40 0.054(5) 0.034(4) 0.048(4) -0.002(3) 0.018(4) 0.001(3)
C41 0.050(4) 0.035(4) 0.052(5) 0.001(3) 0.014(4) 0.003(3)
C42 0.060(6) 0.104(10) 0.074(7) 0.002(7) 0.022(6) 0.003(6)
C43 0.099(7) 0.038(4) 0.048(4) -0.011(4) 0.046(5) -0.024(5)
C44 0.099(7) 0.043(5) 0.049(5) -0.001(4) 0.044(5) -0.010(5)
C45 0.094(7) 0.031(4) 0.061(5) -0.012(4) 0.056(5) -0.018(4)
C46 0.081(6) 0.032(4) 0.076(6) -0.005(4) 0.051(5) -0.005(4)
C47 0.087(7) 0.031(4) 0.076(6) -0.004(4) 0.053(6) -0.008(4)
C48 0.063(5) 0.045(5) 0.060(5) -0.008(4) 0.030(4) -0.005(4)
C49 0.071(5) 0.039(4) 0.053(5) -0.010(3) 0.033(4) -0.011(4)
C50 0.079(6) 0.034(4) 0.071(6) -0.009(4) 0.053(5) -0.004(4)
C51 0.088(7) 0.026(4) 0.075(6) 0.002(4) 0.047(5) -0.001(4)
C52 0.076(6) 0.034(4) 0.078(6) 0.002(4) 0.040(5) -0.005(4)
Ir3 0.0586(8) 0.0223(4) 0.0414(7) 0.0024(4) 0.0331(6) 0.0013(4)
C53 0.088(11) 0.053(9) 0.064(9) -0.030(8) 0.039(8) 0.002(8)
C54 0.111(15) 0.050(13) 0.055(12) -0.017(7) 0.070(12) -0.022(8)
C55 0.108(13) 0.067(11) 0.101(12) -0.016(9) 0.078(11) 0.003(9)
C56 0.101(14) 0.033(6) 0.075(9) -0.005(6) 0.061(9) 0.011(8)
C57 0.096(11) 0.043(7) 0.079(10) -0.022(7) 0.068(9) -0.007(8)
C58 0.133(17) 0.093(15) 0.080(12) -0.036(11) 0.063(12) -0.005(12)
C59 0.138(17) 0.061(9) 0.088(12) -0.009(8) 0.091(13) -0.020(10)
C60 0.097(14) 0.106(17) 0.116(16) -0.023(13) 0.061(12) 0.025(12)
C61 0.20(2) 0.056(10) 0.131(17) 0.023(10) 0.125(18) 0.045(13)
C62 0.144(17) 0.065(10) 0.117(14) -0.058(10) 0.103(14) -0.061(11)
Ir3' 0.090(3) 0.0194(7) 0.047(2) 0.0035(11) 0.046(2) 0.0053(15)
C53' 0.055(15) 0.051(19) 0.054(16) -0.001(13) 0.018(12) 0.012(13)
C54' 0.09(3) 0.05(3) 0.07(3) -0.009(16) 0.044(18) -0.011(16)
C55' 0.051(11) 0.040(12) 0.044(11) -0.017(8) 0.033(8) 0.000(8)
C56' 0.040(13) 0.035(12) 0.052(13) 0.000(10) 0.030(10) 0.007(10)
C57' 0.034(10) 0.024(9) 0.037(9) 0.007(7) 0.018(7) 0.005(7)
C58' 0.086(17) 0.068(16) 0.049(13) -0.022(11) 0.043(12) 0.007(13)
C59' 0.13(3) 0.09(2) 0.061(19) 0.001(16) 0.08(2) -0.02(2)
C60' 0.09(2) 0.11(3) 0.13(3) -0.01(3) 0.08(2) 0.00(2)
C61' 0.065(19) 0.08(2) 0.11(3) -0.03(2) 0.050(19) 0.016(17)
C62' 0.092(17) 0.049(13) 0.062(14) -0.014(11) 0.056(13) -0.020(12)
Ir4 0.0669(3) 0.02899(18) 0.0548(2) -0.00213(14) 0.02804(19) -0.00304(14)
C63 0.097(8) 0.065(6) 0.082(7) 0.034(6) 0.059(7) 0.022(6)
C64 0.105(8) 0.041(5) 0.062(6) 0.000(4) 0.046(6) -0.004(5)
C65 0.078(7) 0.070(7) 0.074(7) 0.005(5) 0.042(6) -0.005(5)
C66 0.119(10) 0.048(5) 0.055(6) 0.004(4) 0.040(6) 0.005(6)
C67 0.085(8) 0.067(7) 0.062(6) 0.007(5) 0.025(6) -0.005(6)
C68 0.154(15) 0.132(14) 0.149(15) 0.097(13) 0.104(13) 0.092(13)
C69 0.186(17) 0.061(7) 0.105(11) -0.015(7) 0.096(12) -0.031(9)
C70 0.087(10) 0.169(19) 0.149(16) 0.053(14) 0.066(11) 0.008(11)
C71 0.22(2) 0.074(9) 0.096(10) 0.000(8) 0.094(13) 0.032(11)
C72 0.131(16) 0.148(18) 0.109(13) 0.032(12) -0.011(11) -0.060(14)
C73 0.132(13) 0.144(14) 0.124(13) 0.008(11) 0.058(11) -0.018(12)

loop_
_atom_type_symbol
_atom_type_description
_atom_type_scat_dispersion_real
_atom_type_scat_dispersion_imag
_atom_type_scat_source
C C 0.0137 0.0067 'International Tables Vol C Tables 4.2.6.8 and 6.1.1.4'
H H 0.0000 0.0000 'International Tables Vol C Tables 4.2.6.8 and 6.1.1.4'
B B 0.0070 0.0029 'International Tables Vol C Tables 4.2.6.8 and 6.1.1.4'
F F 0.0583 0.0400 'International Tables Vol C Tables 4.2.6.8 and 6.1.1.4'
Ir Ir -5.7005 5.2682 'International Tables Vol C Tables 4.2.6.8 and 6.1.1.4'
N N 0.0241 0.0134 'International Tables Vol C Tables 4.2.6.8 and 6.1.1.4'
S S 0.2925 0.4295 'International Tables Vol C Tables 4.2.6.8 and 6.1.1.4'
O O 0.0389 0.0241 'International Tables Vol C Tables 4.2.6.8 and 6.1.1.4'

loop_
_geom_angle_atom_site_label_1
_geom_angle_atom_site_label_2
_geom_angle_atom_site_label_3
_geom_angle
_geom_angle_site_symmetry_1
_geom_angle_site_symmetry_3
_geom_angle_publ_flag
B1 Ir1 N3 88.3(3) . . ?
B1 Ir1 C20 117.4(3) . . ?
N3 Ir1 C20 153.7(3) . . ?
B1 Ir1 C18 112.3(3) . . ?
N3 Ir1 C18 104.0(3) . . ?
C20 Ir1 C18 63.2(4) . . ?
B1 Ir1 C19 98.5(3) . . ?
N3 Ir1 C19 140.7(3) . . ?
C20 Ir1 C19 37.0(4) . . ?
C18 Ir1 C19 37.8(3) . . ?
B1 Ir1 C17 148.9(3) . . ?
N3 Ir1 C17 92.6(3) . . ?
C20 Ir1 C17 63.0(3) . . ?
C18 Ir1 C17 37.6(3) . . ?
C19 Ir1 C17 62.4(3) . . ?
B1 Ir1 C21 156.0(3) . . ?
N3 Ir1 C21 115.6(3) . . ?
C20 Ir1 C21 38.6(3) . . ?
C18 Ir1 C21 62.8(3) . . ?
C19 Ir1 C21 62.7(3) . . ?
C17 Ir1 C21 36.9(3) . . ?
B1 Ir1 S1 84.5(3) . . ?
N3 Ir1 S1 91.6(2) . . ?
C20 Ir1 S1 95.6(3) . . ?
C18 Ir1 S1 157.0(2) . . ?
C19 Ir1 S1 127.5(3) . . ?
C17 Ir1 S1 126.5(2) . . ?
C21 Ir1 S1 95.3(2) . . ?
B6 Ir2 N4 89.0(3) . . ?
B6 Ir2 C31 108.6(4) . . ?
N4 Ir2 C31 106.0(4) . . ?
B6 Ir2 C27 97.6(3) . . ?
N4 Ir2 C27 143.5(4) . . ?
C31 Ir2 C27 38.0(4) . . ?
B6 Ir2 C28 120.4(4) . . ?
N4 Ir2 C28 150.3(3) . . ?
C31 Ir2 C28 63.8(5) . . ?
C27 Ir2 C28 38.0(5) . . ?
B6 Ir2 C30 144.5(5) . . ?
N4 Ir2 C30 93.5(3) . . ?
C31 Ir2 C30 37.0(4) . . ?
C27 Ir2 C30 61.1(3) . . ?
C28 Ir2 C30 61.1(4) . . ?
B6 Ir2 C29 158.0(3) . . ?
N4 Ir2 C29 112.6(3) . . ?
C31 Ir2 C29 62.9(5) . . ?
C27 Ir2 C29 62.8(4) . . ?
C28 Ir2 C29 37.8(4) . . ?
C30 Ir2 C29 35.8(5) . . ?
B6 Ir2 S2 84.3(3) . . ?
N4 Ir2 S2 90.7(2) . . ?
C31 Ir2 S2 158.7(3) . . ?
C27 Ir2 S2 125.6(4) . . ?
C28 Ir2 S2 95.2(4) . . ?
C30 Ir2 S2 131.0(4) . . ?
C29 Ir2 S2 98.8(4) . . ?
C2 S1 Ir1 109.3(3) . . ?
C5 S2 Ir2 109.2(4) . . ?
C38 S3 Ir3 109.4(4) . . ?
C38 S3 Ir3' 105.8(4) . . ?
C41 S4 Ir4 109.9(3) . . ?
O2 S5 O3 113.4(13) . . ?
O2 S5 O1 118.5(11) . . ?
O3 S5 O1 121.1(15) . . ?
O2 S5 C73 104.7(8) . . ?
O3 S5 C73 101.6(12) . . ?
O1 S5 C73 90.5(13) . . ?
C2 N1 C3 120.7(10) . . ?
C2 N1 H1 119.7 . . ?
C3 N1 H1 119.7 . . ?
C5 N2 C6 122.8(10) . . ?
C5 N2 H2 118.6 . . ?
C6 N2 H2 118.6 . . ?
C7 N3 C11 117.9(8) . . ?
C7 N3 Ir1 120.6(6) . . ?
C11 N3 Ir1 121.3(7) . . ?
C16 N4 C12 117.3(8) . . ?
C16 N4 Ir2 123.3(7) . . ?
C12 N4 Ir2 119.2(6) . . ?
C38 N5 C39 123.3(10) . . ?
C38 N5 H5 118.4 . . ?
C39 N5 H5 118.4 . . ?
C41 N6 C42 122.7(10) . . ?
C41 N6 H6 118.6 . . ?
C42 N6 H6 118.6 . . ?
C47 N7 C43 117.5(8) . . ?
C47 N7 Ir3' 132.4(8) . . ?
C43 N7 Ir3' 110.0(7) . . ?
C47 N7 Ir3 121.1(7) . . ?
C43 N7 Ir3 121.4(6) . . ?
C52 N8 C48 117.4(8) . . ?
C52 N8 Ir4 120.2(6) . . ?
C48 N8 Ir4 122.1(7) . . ?
B3 B1 C1 99.4(5) 2_655 . ?
B3 B1 B4 60.1(5) 2_655 2_655 ?
C1 B1 B4 98.8(6) . 2_655 ?
B3 B1 B2 58.0(5) 2_655 . ?
C1 B1 B2 56.0(4) . . ?
B4 B1 B2 104.3(6) 2_655 . ?
B3 B1 B5 104.4(6) 2_655 . ?
C1 B1 B5 55.7(4) . . ?
B4 B1 B5 57.4(5) 2_655 . ?
B2 B1 B5 102.7(5) . . ?
B3 B1 Ir1 134.9(5) 2_655 . ?
C1 B1 Ir1 115.9(5) . . ?
B4 B1 Ir1 133.4(5) 2_655 . ?
B2 B1 Ir1 120.5(5) . . ?
B5 B1 Ir1 118.3(5) . . ?
C1 B2 B3 104.0(6) . 2_655 ?
C1 B2 B2 103.7(5) . 2_655 ?
B3 B2 B2 61.7(6) 2_655 2_655 ?
C1 B2 B3 58.8(5) . . ?
B3 B2 B3 108.6(6) 2_655 . ?
B2 B2 B3 59.0(5) 2_655 . ?
C1 B2 B1 60.6(5) . . ?
B3 B2 B1 59.4(5) 2_655 . ?
B2 B2 B1 110.3(6) 2_655 . ?
B3 B2 B1 111.2(6) . . ?
C1 B2 H2A 125.3 . . ?
B3 B2 H2A 122.5 2_655 . ?
B2 B2 H2A 122.1 2_655 . ?
B3 B2 H2A 120.7 . . ?
B1 B2 H2A 119.2 . . ?
C1 B3 B2 103.2(6) . 2_655 ?
C1 B3 B1 106.5(6) . 2_655 ?
B2 B3 B1 62.7(5) 2_655 2_655 ?
C1 B3 B4 58.5(5) . . ?
B2 B3 B4 108.2(6) 2_655 . ?
B1 B3 B4 60.5(5) 2_655 . ?
C1 B3 B2 57.8(5) . . ?
B2 B3 B2 59.4(6) 2_655 . ?
B1 B3 B2 111.1(6) 2_655 . ?
B4 B3 B2 107.4(6) . . ?
C1 B3 H3 125.5 . . ?
B2 B3 H3 122.5 2_655 . ?
B1 B3 H3 119.5 2_655 . ?
B4 B3 H3 121.9 . . ?
B2 B3 H3 121.4 . . ?
C1 B4 B5 103.7(6) . 2_655 ?
C1 B4 B3 58.8(5) . . ?
B5 B4 B3 107.9(6) 2_655 . ?
C1 B4 B5 57.8(5) . . ?
B5 B4 B5 60.1(6) 2_655 . ?
B3 B4 B5 107.7(6) . . ?
C1 B4 B1 105.9(6) . 2_655 ?
B5 B4 B1 62.7(5) 2_655 2_655 ?
B3 B4 B1 59.4(5) . 2_655 ?
B5 B4 B1 111.4(6) . 2_655 ?
C1 B4 H4 125.4 . . ?
B5 B4 H4 122.1 2_655 . ?
B3 B4 H4 122.2 . . ?
B5 B4 H4 120.9 . . ?
B1 B4 H4 120.0 2_655 . ?
C1 B5 B4 104.3(6) . 2_655 ?
C1 B5 B5 103.4(5) . 2_655 ?
B4 B5 B5 61.2(6) 2_655 2_655 ?
C1 B5 B4 58.8(5) . . ?
B4 B5 B4 108.3(6) 2_655 . ?
B5 B5 B4 58.7(5) 2_655 . ?
C1 B5 B1 60.5(5) . . ?
B4 B5 B1 59.9(5) 2_655 . ?
B5 B5 B1 110.0(6) 2_655 . ?
B4 B5 B1 110.9(5) . . ?
C1 B5 H5A 125.3 . . ?
B4 B5 H5A 122.4 2_655 . ?
B5 B5 H5A 122.6 2_655 . ?
B4 B5 H5A 121.0 . . ?
B1 B5 H5A 119.2 . . ?
C4 B6 B8 99.6(6) . 2_655 ?
C4 B6 B9 100.2(6) . 2_655 ?
B8 B6 B9 59.8(5) 2_655 2_655 ?
C4 B6 B10 56.6(5) . . ?
B8 B6 B10 104.2(6) 2_655 . ?
B9 B6 B10 57.9(6) 2_655 . ?
C4 B6 B7 56.2(5) . . ?
B8 B6 B7 57.4(5) 2_655 . ?
B9 B6 B7 104.2(6) 2_655 . ?
B10 B6 B7 103.1(7) . . ?
C4 B6 Ir2 115.8(6) . . ?
B8 B6 Ir2 133.7(7) 2_655 . ?
B9 B6 Ir2 133.5(6) 2_655 . ?
B10 B6 Ir2 119.7(5) . . ?
B7 B6 Ir2 119.7(5) . . ?
C4 B7 B8 103.9(6) . 2_655 ?
C4 B7 B7 104.0(5) . 2_655 ?
B8 B7 B7 61.5(7) 2_655 2_655 ?
C4 B7 B8 59.5(5) . . ?
B8 B7 B8 108.5(7) 2_655 . ?
B7 B7 B8 58.7(6) 2_655 . ?
C4 B7 B6 59.5(5) . . ?
B8 B7 B6 59.7(6) 2_655 . ?
B7 B7 B6 109.9(6) 2_655 . ?
B8 B7 B6 110.6(6) . . ?
C4 B7 H7 125.3 . . ?
B8 B7 H7 122.4 2_655 . ?
B7 B7 H7 122.2 2_655 . ?
B8 B7 H7 120.7 . . ?
B6 B7 H7 119.8 . . ?
C4 B8 B7 103.2(7) . 2_655 ?
C4 B8 B9 58.4(5) . . ?
B7 B8 B9 108.7(7) 2_655 . ?
C4 B8 B6 105.5(6) . 2_655 ?
B7 B8 B6 62.9(6) 2_655 2_655 ?
B9 B8 B6 60.2(5) . 2_655 ?
C4 B8 B7 57.5(5) . . ?
B7 B8 B7 59.7(6) 2_655 . ?
B9 B8 B7 107.5(6) . . ?
B6 B8 B7 111.0(8) 2_655 . ?
C4 B8 H8 126.1 . . ?
B7 B8 H8 122.0 2_655 . ?
B9 B8 H8 121.7 . . ?
B6 B8 H8 119.9 2_655 . ?
B7 B8 H8 121.3 . . ?
C4 B9 B10 102.6(7) . 2_655 ?
C4 B9 B8 59.5(5) . . ?
B10 B9 B8 107.1(7) 2_655 . ?
C4 B9 B6 106.3(6) . 2_655 ?
B10 B9 B6 61.4(6) 2_655 2_655 ?
B8 B9 B6 60.0(5) . 2_655 ?
C4 B9 B10 57.3(5) . . ?
B10 B9 B10 58.7(6) 2_655 . ?
B8 B9 B10 107.1(6) . . ?
B6 B9 B10 109.1(8) 2_655 . ?
C4 B9 H9 125.1 . . ?
B10 B9 H9 123.5 2_655 . ?
B8 B9 H9 121.8 . . ?
B6 B9 H9 120.6 2_655 . ?
B10 B9 H9 122.2 . . ?
C4 B10 B10 103.8(6) . 2_655 ?
C4 B10 B9 105.4(6) . 2_655 ?
B10 B10 B9 62.5(7) 2_655 2_655 ?
C4 B10 B6 60.6(5) . . ?
B10 B10 B6 111.7(7) 2_655 . ?
B9 B10 B6 60.7(6) 2_655 . ?
C4 B10 B9 58.8(5) . . ?
B10 B10 B9 58.8(6) 2_655 . ?
B9 B10 B9 109.8(7) 2_655 . ?
B6 B10 B9 111.6(6) . . ?
C4 B10 H10 125.3 . . ?
B10 B10 H10 121.8 2_655 . ?
B9 B10 H10 121.1 2_655 . ?
B6 B10 H10 118.5 . . ?
B9 B10 H10 120.6 . . ?
C37 B11 B14 100.7(6) . 2_656 ?
C37 B11 B13 100.5(5) . 2_656 ?
B14 B11 B13 60.1(5) 2_656 2_656 ?
C37 B11 B15 57.3(5) . . ?
B14 B11 B15 57.8(6) 2_656 . ?
B13 B11 B15 105.0(6) 2_656 . ?
C37 B11 B12 56.1(4) . . ?
B14 B11 B12 104.9(6) 2_656 . ?
B13 B11 B12 58.2(5) 2_656 . ?
B15 B11 B12 103.9(6) . . ?
C37 B11 Ir3' 123.5(7) . . ?
B14 B11 Ir3' 128.2(6) 2_656 . ?
B13 B11 Ir3' 126.1(6) 2_656 . ?
B15 B11 Ir3' 123.8(6) . . ?
B12 B11 Ir3' 121.0(5) . . ?
C37 B11 Ir3 112.5(6) . . ?
B14 B11 Ir3 134.7(5) 2_656 . ?
B13 B11 Ir3 136.1(5) 2_656 . ?
B15 B11 Ir3 116.9(6) . . ?
B12 B11 Ir3 118.9(5) . . ?
C37 B12 B13 103.8(6) . 2_656 ?
C37 B12 B12 104.2(5) . 2_656 ?
B13 B12 B12 61.8(6) 2_656 2_656 ?
C37 B12 B13 59.4(4) . . ?
B13 B12 B13 108.1(6) 2_656 . ?
B12 B12 B13 58.6(5) 2_656 . ?
C37 B12 B11 59.7(5) . . ?
B13 B12 B11 58.9(5) 2_656 . ?
B12 B12 B11 109.5(6) 2_656 . ?
B13 B12 B11 110.0(5) . . ?
C37 B12 H12 125.0 . . ?
B13 B12 H12 122.7 2_656 . ?
B12 B12 H12 122.1 2_656 . ?
B13 B12 H12 121.1 . . ?
B11 B12 H12 120.3 . . ?
C37 B13 B12 103.2(6) . 2_656 ?
C37 B13 B11 106.3(6) . 2_656 ?
B12 B13 B11 62.8(5) 2_656 2_656 ?
C37 B13 B14 59.2(5) . . ?
B12 B13 B14 108.4(7) 2_656 . ?
B11 B13 B14 59.9(5) 2_656 . ?
C37 B13 B12 57.0(4) . . ?
B12 B13 B12 59.6(6) 2_656 . ?
B11 B13 B12 110.9(6) 2_656 . ?
B14 B13 B12 107.4(5) . . ?
C37 B13 H13 125.6 . . ?
B12 B13 H13 122.2 2_656 . ?
B11 B13 H13 119.7 2_656 . ?
B14 B13 H13 121.7 . . ?
B12 B13 H13 121.6 . . ?
B15 B14 C37 104.0(6) 2_656 . ?
B15 B14 B11 62.2(6) 2_656 2_656 ?
C37 B14 B11 106.6(6) . 2_656 ?
B15 B14 B13 108.4(7) 2_656 . ?
C37 B14 B13 59.5(5) . . ?
B11 B14 B13 60.0(5) 2_656 . ?
B15 B14 B15 59.6(7) 2_656 . ?
C37 B14 B15 57.7(5) . . ?
B11 B14 B15 110.4(7) 2_656 . ?
B13 B14 B15 108.0(6) . . ?
B15 B14 H14 122.3 2_656 . ?
C37 B14 H14 124.9 . . ?
B11 B14 H14 120.2 2_656 . ?
B13 B14 H14 121.4 . . ?
B15 B14 H14 121.4 . . ?
C37 B15 B14 104.5(6) . 2_656 ?
C37 B15 B15 103.6(5) . 2_656 ?
B14 B15 B15 62.5(7) 2_656 2_656 ?
C37 B15 B11 60.1(5) . . ?
B14 B15 B11 60.0(6) 2_656 . ?
B15 B15 B11 111.0(7) 2_656 . ?
C37 B15 B14 59.0(5) . . ?
B14 B15 B14 108.5(7) 2_656 . ?
B15 B15 B14 57.9(6) 2_656 . ?
B11 B15 B14 110.6(6) . . ?
C37 B15 H15 125.3 . . ?
B14 B15 H15 121.8 2_656 . ?
B15 B15 H15 122.0 2_656 . ?
B11 B15 H15 119.2 . . ?
B14 B15 H15 121.4 . . ?
B18 B16 C40 99.6(6) 2_656 . ?
B18 B16 B19 59.6(6) 2_656 2_656 ?
C40 B16 B19 98.6(6) . 2_656 ?
B18 B16 B17 58.2(5) 2_656 . ?
C40 B16 B17 55.9(5) . . ?
B19 B16 B17 103.8(7) 2_656 . ?
B18 B16 B20 103.4(7) 2_656 . ?
C40 B16 B20 55.9(5) . . ?
B19 B16 B20 56.7(5) 2_656 . ?
B17 B16 B20 102.3(6) . . ?
B18 B16 Ir4 135.7(6) 2_656 . ?
C40 B16 Ir4 115.4(6) . . ?
B19 B16 Ir4 133.6(6) 2_656 . ?
B17 B16 Ir4 121.0(6) . . ?
B20 B16 Ir4 118.2(5) . . ?
C40 B17 B17 105.1(6) . 2_656 ?
C40 B17 B18 103.8(6) . 2_656 ?
B17 B17 B18 61.1(7) 2_656 2_656 ?
C40 B17 B18 59.3(6) . . ?
B17 B17 B18 60.6(7) 2_656 . ?
B18 B17 B18 109.2(7) 2_656 . ?
C40 B17 B16 60.3(5) . . ?
B17 B17 B16 110.3(6) 2_656 . ?
B18 B17 B16 59.3(5) 2_656 . ?
B18 B17 B16 111.6(6) . . ?
C40 B17 H17 125.0 . . ?
B17 B17 H17 121.4 2_656 . ?
B18 B17 H17 122.9 2_656 . ?
B18 B17 H17 119.8 . . ?
B16 B17 H17 119.4 . . ?
C40 B18 B17 102.7(7) . 2_656 ?
C40 B18 B17 58.3(6) . . ?
B17 B18 B17 58.4(7) 2_656 . ?
C40 B18 B19 59.2(6) . . ?
B17 B18 B19 107.8(7) 2_656 . ?
B17 B18 B19 108.3(7) . . ?
C40 B18 B16 107.0(7) . 2_656 ?
B17 B18 B16 62.6(6) 2_656 2_656 ?
B17 B18 B16 110.9(7) . 2_656 ?
B19 B18 B16 60.4(5) . 2_656 ?
C40 B18 H18 125.0 . . ?
B17 B18 H18 123.3 2_656 . ?
B17 B18 H18 121.3 . . ?
B19 B18 H18 121.4 . . ?
B16 B18 H18 119.4 2_656 . ?
C40 B19 B20 103.7(7) . 2_656 ?
C40 B19 B18 58.7(5) . . ?
B20 B19 B18 109.1(7) 2_656 . ?
C40 B19 B16 106.3(6) . 2_656 ?
B20 B19 B16 63.6(6) 2_656 2_656 ?
B18 B19 B16 60.0(5) . 2_656 ?
C40 B19 B20 57.6(5) . . ?
B20 B19 B20 59.5(7) 2_656 . ?
B18 B19 B20 107.6(7) . . ?
B16 B19 B20 111.5(7) 2_656 . ?
C40 B19 H19 125.5 . . ?
B20 B19 H19 121.7 2_656 . ?
B18 B19 H19 121.7 . . ?
B16 B19 H19 119.4 2_656 . ?
B20 B19 H19 121.3 . . ?
C40 B20 B19 104.0(6) . 2_656 ?
C40 B20 B20 103.5(6) . 2_656 ?
B19 B20 B20 62.4(7) 2_656 2_656 ?
C40 B20 B19 58.7(5) . . ?
B19 B20 B19 108.2(7) 2_656 . ?
B20 B20 B19 58.0(6) 2_656 . ?
C40 B20 B16 59.9(5) . . ?
B19 B20 B16 59.7(5) 2_656 . ?
B20 B20 B16 110.7(6) 2_656 . ?
B19 B20 B16 110.2(6) . . ?
C40 B20 H20 125.6 . . ?
B19 B20 H20 122.1 2_656 . ?
B20 B20 H20 121.9 2_656 . ?
B19 B20 H20 121.6 . . ?
B16 B20 H20 119.5 . . ?
C2 C1 B5 115.8(6) . . ?
C2 C1 B2 116.6(6) . . ?
B5 C1 B2 115.4(7) . . ?
C2 C1 B4 119.3(7) . . ?
B5 C1 B4 63.5(5) . . ?
B2 C1 B4 115.6(6) . . ?
C2 C1 B3 119.7(7) . . ?
B5 C1 B3 115.7(6) . . ?
B2 C1 B3 63.4(5) . . ?
B4 C1 B3 62.7(5) . . ?
C2 C1 B1 112.1(6) . . ?
B5 C1 B1 63.8(5) . . ?
B2 C1 B1 63.3(5) . . ?
B4 C1 B1 117.6(6) . . ?
B3 C1 B1 117.3(6) . . ?
N1 C2 C1 120.3(8) . . ?
N1 C2 S1 121.6(8) . . ?
C1 C2 S1 118.1(6) . . ?
N1 C3 H3A 109.5 . . ?
N1 C3 H3B 109.5 . . ?
H3A C3 H3B 109.5 . . ?
N1 C3 H3C 109.5 . . ?
H3A C3 H3C 109.5 . . ?
H3B C3 H3C 109.5 . . ?
C5 C4 B10 116.7(6) . . ?
C5 C4 B7 116.6(6) . . ?
B10 C4 B7 114.8(7) . . ?
C5 C4 B9 119.0(7) . . ?
B10 C4 B9 63.9(5) . . ?
B7 C4 B9 115.3(6) . . ?
C5 C4 B8 120.1(7) . . ?
B10 C4 B8 114.7(6) . . ?
B7 C4 B8 63.0(5) . . ?
B9 C4 B8 62.1(5) . . ?
C5 C4 B6 112.0(7) . . ?
B10 C4 B6 62.9(5) . . ?
B7 C4 B6 64.3(5) . . ?
B9 C4 B6 117.9(7) . . ?
B8 C4 B6 117.5(7) . . ?
N2 C5 C4 118.7(8) . . ?
N2 C5 S2 122.7(8) . . ?
C4 C5 S2 118.7(8) . . ?
N2 C6 H6A 109.5 . . ?
N2 C6 H6B 109.5 . . ?
H6A C6 H6B 109.5 . . ?
N2 C6 H6C 109.5 . . ?
H6A C6 H6C 109.5 . . ?
H6B C6 H6C 109.5 . . ?
N3 C7 C8 122.1(9) . . ?
N3 C7 H7A 118.9 . . ?
C8 C7 H7A 118.9 . . ?
C9 C8 C7 119.9(9) . . ?
C9 C8 H8A 120.1 . . ?
C7 C8 H8A 120.1 . . ?
C8 C9 C10 118.5(8) . . ?
C8 C9 C14 121.5(9) . . ?
C10 C9 C14 120.0(9) . . ?
C9 C10 C11 118.3(10) . . ?
C9 C10 H10A 120.9 . . ?
C11 C10 H10A 120.9 . . ?
N3 C11 C10 123.2(10) . . ?
N3 C11 H11 118.4 . . ?
C10 C11 H11 118.4 . . ?
N4 C12 C13 121.4(9) . . ?
N4 C12 H12A 119.3 . . ?
C13 C12 H12A 119.3 . . ?
C14 C13 C12 120.3(10) . . ?
C14 C13 H13A 119.8 . . ?
C12 C13 H13A 119.8 . . ?
C15 C14 C13 117.7(8) . . ?
C15 C14 C9 121.9(8) . . ?
C13 C14 C9 120.4(9) . . ?
C14 C15 C16 119.1(9) . . ?
C14 C15 H15A 120.4 . . ?
C16 C15 H15A 120.4 . . ?
N4 C16 C15 123.9(9) . . ?
N4 C16 H16 118.0 . . ?
C15 C16 H16 118.0 . . ?
C21 C17 C18 108.3(8) . . ?
C21 C17 C22 127.2(8) . . ?
C18 C17 C22 124.5(9) . . ?
C21 C17 Ir1 71.5(5) . . ?
C18 C17 Ir1 69.0(5) . . ?
C22 C17 Ir1 125.7(6) . . ?
C19 C18 C17 107.8(8) . . ?
C19 C18 C23 127.4(9) . . ?
C17 C18 C23 124.2(8) . . ?
C19 C18 Ir1 71.3(5) . . ?
C17 C18 Ir1 73.5(5) . . ?
C23 C18 Ir1 128.0(6) . . ?
C20 C19 C18 108.5(8) . . ?
C20 C19 C24 126.0(9) . . ?
C18 C19 C24 125.2(10) . . ?
C20 C19 Ir1 69.8(5) . . ?
C18 C19 Ir1 70.9(5) . . ?
C24 C19 Ir1 130.3(6) . . ?
C19 C20 C21 109.2(8) . . ?
C19 C20 C25 126.6(10) . . ?
C21 C20 C25 123.6(11) . . ?
C19 C20 Ir1 73.2(5) . . ?
C21 C20 Ir1 74.3(5) . . ?
C25 C20 Ir1 126.3(7) . . ?
C17 C21 C20 105.9(8) . . ?
C17 C21 C26 126.6(9) . . ?
C20 C21 C26 127.5(9) . . ?
C17 C21 Ir1 71.5(5) . . ?
C20 C21 Ir1 67.1(5) . . ?
C26 C21 Ir1 127.6(7) . . ?
C17 C22 H22A 109.5 . . ?
C17 C22 H22B 109.5 . . ?
H22A C22 H22B 109.5 . . ?
C17 C22 H22C 109.5 . . ?
H22A C22 H22C 109.5 . . ?
H22B C22 H22C 109.5 . . ?
C18 C23 H23A 109.5 . . ?
C18 C23 H23B 109.5 . . ?
H23A C23 H23B 109.5 . . ?
C18 C23 H23C 109.5 . . ?
H23A C23 H23C 109.5 . . ?
H23B C23 H23C 109.5 . . ?
C19 C24 H24A 109.5 . . ?
C19 C24 H24B 109.5 . . ?
H24A C24 H24B 109.5 . . ?
C19 C24 H24C 109.5 . . ?
H24A C24 H24C 109.5 . . ?
H24B C24 H24C 109.5 . . ?
C20 C25 H25A 109.5 . . ?
C20 C25 H25B 109.5 . . ?
H25A C25 H25B 109.5 . . ?
C20 C25 H25C 109.5 . . ?
H25A C25 H25C 109.5 . . ?
H25B C25 H25C 109.5 . . ?
C21 C26 H26A 109.5 . . ?
C21 C26 H26B 109.5 . . ?
H26A C26 H26B 109.5 . . ?
C21 C26 H26C 109.5 . . ?
H26A C26 H26C 109.5 . . ?
H26B C26 H26C 109.5 . . ?
C31 C27 C28 108.2(9) . . ?
C31 C27 C32 122.8(14) . . ?
C28 C27 C32 128.2(12) . . ?
C31 C27 Ir2 70.2(6) . . ?
C28 C27 Ir2 71.2(6) . . ?
C32 C27 Ir2 131.8(7) . . ?
C27 C28 C29 107.8(11) . . ?
C27 C28 C33 129.3(12) . . ?
C29 C28 C33 122.8(15) . . ?
C27 C28 Ir2 70.8(6) . . ?
C29 C28 Ir2 73.9(5) . . ?
C33 C28 Ir2 124.9(10) . . ?
C30 C29 C28 105.6(11) . . ?
C30 C29 C34 128.2(11) . . ?
C28 C29 C34 126.1(13) . . ?
C30 C29 Ir2 71.4(6) . . ?
C28 C29 Ir2 68.4(5) . . ?
C34 C29 Ir2 127.5(10) . . ?
C29 C30 C31 111.9(10) . . ?
C29 C30 C35 123.6(11) . . ?
C31 C30 C35 124.4(14) . . ?
C29 C30 Ir2 72.8(7) . . ?
C31 C30 Ir2 68.3(6) . . ?
C35 C30 Ir2 123.6(7) . . ?
C30 C31 C27 106.2(12) . . ?
C30 C31 C36 128.2(12) . . ?
C27 C31 C36 123.8(11) . . ?
C30 C31 Ir2 74.7(7) . . ?
C27 C31 Ir2 71.8(7) . . ?
C36 C31 Ir2 130.1(8) . . ?
C27 C32 H32A 109.5 . . ?
C27 C32 H32B 109.5 . . ?
H32A C32 H32B 109.5 . . ?
C27 C32 H32C 109.5 . . ?
H32A C32 H32C 109.5 . . ?
H32B C32 H32C 109.5 . . ?
C28 C33 H33A 109.5 . . ?
C28 C33 H33B 109.5 . . ?
H33A C33 H33B 109.5 . . ?
C28 C33 H33C 109.5 . . ?
H33A C33 H33C 109.5 . . ?
H33B C33 H33C 109.5 . . ?
C29 C34 H34A 109.5 . . ?
C29 C34 H34B 109.5 . . ?
H34A C34 H34B 109.5 . . ?
C29 C34 H34C 109.5 . . ?
H34A C34 H34C 109.5 . . ?
H34B C34 H34C 109.5 . . ?
C30 C35 H35A 109.5 . . ?
C30 C35 H35B 109.5 . . ?
H35A C35 H35B 109.5 . . ?
C30 C35 H35C 109.5 . . ?
H35A C35 H35C 109.5 . . ?
H35B C35 H35C 109.5 . . ?
C31 C36 H36A 109.5 . . ?
C31 C36 H36B 109.5 . . ?
H36A C36 H36B 109.5 . . ?
C31 C36 H36C 109.5 . . ?
H36A C36 H36C 109.5 . . ?
H36B C36 H36C 109.5 . . ?
C38 C37 B12 116.3(7) . . ?
C38 C37 B15 117.4(7) . . ?
B12 C37 B15 114.8(7) . . ?
C38 C37 B14 119.8(7) . . ?
B12 C37 B14 114.6(6) . . ?
B15 C37 B14 63.3(5) . . ?
C38 C37 B13 119.5(7) . . ?
B12 C37 B13 63.6(5) . . ?
B15 C37 B13 114.0(7) . . ?
B14 C37 B13 61.2(5) . . ?
C38 C37 B11 113.3(7) . . ?
B12 C37 B11 64.1(5) . . ?
B15 C37 B11 62.6(5) . . ?
B14 C37 B11 116.3(7) . . ?
B13 C37 B11 117.2(6) . . ?
N5 C38 C37 121.1(9) . . ?
N5 C38 S3 119.9(8) . . ?
C37 C38 S3 118.9(7) . . ?
N5 C39 H39A 109.5 . . ?
N5 C39 H39B 109.5 . . ?
H39A C39 H39B 109.5 . . ?
N5 C39 H39C 109.5 . . ?
H39A C39 H39C 109.5 . . ?
H39B C39 H39C 109.5 . . ?
C41 C40 B17 117.4(7) . . ?
C41 C40 B20 115.7(7) . . ?
B17 C40 B20 115.4(7) . . ?
C41 C40 B18 120.1(7) . . ?
B17 C40 B18 62.4(6) . . ?
B20 C40 B18 115.3(7) . . ?
C41 C40 B19 119.7(7) . . ?
B17 C40 B19 114.0(7) . . ?
B20 C40 B19 63.7(5) . . ?
B18 C40 B19 62.0(6) . . ?
C41 C40 B16 111.8(7) . . ?
B17 C40 B16 63.7(5) . . ?
B20 C40 B16 64.2(5) . . ?
B18 C40 B16 117.1(7) . . ?
B19 C40 B16 117.8(7) . . ?
N6 C41 C40 118.5(9) . . ?
N6 C41 S4 122.4(8) . . ?
C40 C41 S4 119.1(6) . . ?
N6 C42 H42A 109.5 . . ?
N6 C42 H42B 109.5 . . ?
H42A C42 H42B 109.5 . . ?
N6 C42 H42C 109.5 . . ?
H42A C42 H42C 109.5 . . ?
H42B C42 H42C 109.5 . . ?
N7 C43 C44 123.2(9) . . ?
N7 C43 H43 118.4 . . ?
C44 C43 H43 118.4 . . ?
C43 C44 C45 118.5(10) . . ?
C43 C44 H44 120.7 . . ?
C45 C44 H44 120.7 . . ?
C46 C45 C44 117.4(8) . . ?
C46 C45 C50 121.4(9) . . ?
C44 C45 C50 121.1(10) . . ?
C45 C46 C47 120.5(10) . . ?
C45 C46 H46 119.8 . . ?
C47 C46 H46 119.8 . . ?
N7 C47 C46 122.9(10) . . ?
N7 C47 H47 118.6 . . ?
C46 C47 H47 118.6 . . ?
N8 C48 C49 122.4(9) . . ?
N8 C48 H48 118.8 . . ?
C49 C48 H48 118.8 . . ?
C48 C49 C50 121.8(9) . . ?
C48 C49 H49 119.1 . . ?
C50 C49 H49 119.1 . . ?
C51 C50 C49 114.9(8) . . ?
C51 C50 C45 121.8(9) . . ?
C49 C50 C45 123.3(9) . . ?
C50 C51 C52 120.6(10) . . ?
C50 C51 H51 119.7 . . ?
C52 C51 H51 119.7 . . ?
N8 C52 C51 122.6(9) . . ?
N8 C52 H52 118.7 . . ?
C51 C52 H52 118.7 . . ?
C56 Ir3 N7 153.1(5) . . ?
C56 Ir3 B11 117.1(6) . . ?
N7 Ir3 B11 86.4(3) . . ?
C56 Ir3 C55 37.2(8) . . ?
N7 Ir3 C55 117.5(7) . . ?
B11 Ir3 C55 153.9(8) . . ?
C56 Ir3 S3 100.8(6) . . ?
N7 Ir3 S3 93.4(2) . . ?
B11 Ir3 S3 85.8(3) . . ?
C55 Ir3 S3 101.8(6) . . ?
C56 Ir3 C57 37.2(5) . . ?
N7 Ir3 C57 134.5(6) . . ?
B11 Ir3 C57 95.8(4) . . ?
C55 Ir3 C57 60.6(8) . . ?
S3 Ir3 C57 132.1(6) . . ?
C56 Ir3 C53 63.2(6) . . ?
N7 Ir3 C53 99.4(6) . . ?
B11 Ir3 C53 105.9(6) . . ?
C55 Ir3 C53 62.4(8) . . ?
S3 Ir3 C53 163.1(5) . . ?
C57 Ir3 C53 36.3(4) . . ?
C56 Ir3 C54 62.2(6) . . ?
N7 Ir3 C54 91.3(4) . . ?
B11 Ir3 C54 142.3(8) . . ?
C55 Ir3 C54 36.8(5) . . ?
S3 Ir3 C54 131.9(7) . . ?
C57 Ir3 C54 60.3(6) . . ?
C53 Ir3 C54 37.5(8) . . ?
C57 C53 C58 131(2) . . ?
C57 C53 C54 104.3(16) . . ?
C58 C53 C54 122.5(19) . . ?
C57 C53 Ir3 70.2(9) . . ?
C58 C53 Ir3 134.2(12) . . ?
C54 C53 Ir3 71.3(8) . . ?
C55 C54 C53 107.1(18) . . ?
C55 C54 C59 127(3) . . ?
C53 C54 C59 126(2) . . ?
C55 C54 Ir3 67.9(9) . . ?
C53 C54 Ir3 71.2(10) . . ?
C59 C54 Ir3 125.3(10) . . ?
C56 C55 C54 109.2(19) . . ?
C56 C55 C60 125(2) . . ?
C54 C55 C60 126(3) . . ?
C56 C55 Ir3 67.6(10) . . ?
C54 C55 Ir3 75.3(10) . . ?
C60 C55 Ir3 120.7(15) . . ?
C55 C56 C57 108.3(15) . . ?
C55 C56 C61 124(2) . . ?
C57 C56 C61 125.7(19) . . ?
C55 C56 Ir3 75.2(10) . . ?
C57 C56 Ir3 77.2(9) . . ?
C61 C56 Ir3 125.7(12) . . ?
C56 C57 C53 110.3(15) . . ?
C56 C57 C62 128.9(18) . . ?
C53 C57 C62 120.6(19) . . ?
C56 C57 Ir3 65.6(8) . . ?
C53 C57 Ir3 73.5(9) . . ?
C62 C57 Ir3 131.3(9) . . ?
C53 C58 H58A 109.5 . . ?
C53 C58 H58B 109.5 . . ?
H58A C58 H58B 109.5 . . ?
C53 C58 H58C 109.5 . . ?
H58A C58 H58C 109.5 . . ?
H58B C58 H58C 109.5 . . ?
C54 C59 H59A 109.5 . . ?
C54 C59 H59B 109.5 . . ?
H59A C59 H59B 109.5 . . ?
C54 C59 H59C 109.5 . . ?
H59A C59 H59C 109.5 . . ?
H59B C59 H59C 109.5 . . ?
C55 C60 H60A 109.5 . . ?
C55 C60 H60B 109.5 . . ?
H60A C60 H60B 109.5 . . ?
C55 C60 H60C 109.5 . . ?
H60A C60 H60C 109.5 . . ?
H60B C60 H60C 109.5 . . ?
C56 C61 H61A 109.5 . . ?
C56 C61 H61B 109.5 . . ?
H61A C61 H61B 109.5 . . ?
C56 C61 H61C 109.5 . . ?
H61A C61 H61C 109.5 . . ?
H61B C61 H61C 109.5 . . ?
C57 C62 H62A 109.5 . . ?
C57 C62 H62B 109.5 . . ?
H62A C62 H62B 109.5 . . ?
C57 C62 H62C 109.5 . . ?
H62A C62 H62C 109.5 . . ?
H62B C62 H62C 109.5 . . ?
C53' Ir3' N7 127.0(7) . . ?
C53' Ir3' B11 119.0(7) . . ?
N7 Ir3' B11 91.9(4) . . ?
C53' Ir3' C54' 40.7(4) . . ?
N7 Ir3' C54' 97.8(6) . . ?
B11 Ir3' C54' 158.2(8) . . ?
C53' Ir3' C57' 38.9(3) . . ?
N7 Ir3' C57' 161.7(5) . . ?
B11 Ir3' C57' 105.6(5) . . ?
C54' Ir3' C57' 64.0(5) . . ?
C53' Ir3' C55' 62.1(6) . . ?
N7 Ir3' C55' 105.8(6) . . ?
B11 Ir3' C55' 156.2(6) . . ?
C54' Ir3' C55' 35.7(3) . . ?
C57' Ir3' C55' 59.0(5) . . ?
C53' Ir3' C56' 60.7(5) . . ?
N7 Ir3' C56' 136.0(8) . . ?
B11 Ir3' C56' 123.7(5) . . ?
C54' Ir3' C56' 59.3(5) . . ?
C57' Ir3' C56' 34.4(3) . . ?
C55' Ir3' C56' 33.6(3) . . ?
C53' Ir3' S3 139.0(7) . . ?
N7 Ir3' S3 85.3(4) . . ?
B11 Ir3' S3 78.4(4) . . ?
C54' Ir3' S3 121.7(7) . . ?
C57' Ir3' S3 102.9(6) . . ?
C55' Ir3' S3 87.2(6) . . ?
C56' Ir3' S3 78.6(5) . . ?
C54' C53' C57' 108.0 . . ?
C54' C53' C58' 126.0 . . ?
C57' C53' C58' 126.0 . . ?
C54' C53' Ir3' 74.8(6) . . ?
C57' C53' Ir3' 80.6(6) . . ?
C58' C53' Ir3' 111.2(7) . . ?
C53' C54' C55' 108.0 . . ?
C53' C54' C59' 126.0 . . ?
C55' C54' C59' 126.0 . . ?
C53' C54' Ir3' 64.5(6) . . ?
C55' C54' Ir3' 84.5(7) . . ?
C59' C54' Ir3' 116.6(6) . . ?
C54' C55' C56' 108.0 . . ?
C54' C55' C60' 126.0 . . ?
C56' C55' C60' 126.0 . . ?
C54' C55' Ir3' 59.8(5) . . ?
C56' C55' Ir3' 75.9(5) . . ?
C60' C55' Ir3' 129.5(5) . . ?
C57' C56' C55' 108.0 . . ?
C57' C56' C61' 126.0 . . ?
C55' C56' C61' 126.0 . . ?
C57' C56' Ir3' 62.6(5) . . ?
C55' C56' Ir3' 70.5(5) . . ?
C61' C56' Ir3' 132.4(5) . . ?
C56' C57' C53' 108.0 . . ?
C56' C57' C62' 126.0 . . ?
C53' C57' C62' 126.0 . . ?
C56' C57' Ir3' 82.9(6) . . ?
C53' C57' Ir3' 60.4(6) . . ?
C62' C57' Ir3' 121.6(6) . . ?
C53' C58' H58D 109.5 . . ?
C53' C58' H58E 109.5 . . ?
H58D C58' H58E 109.5 . . ?
C53' C58' H58F 109.5 . . ?
H58D C58' H58F 109.5 . . ?
H58E C58' H58F 109.5 . . ?
C54' C59' H59D 109.5 . . ?
C54' C59' H59E 109.5 . . ?
H59D C59' H59E 109.5 . . ?
C54' C59' H59F 109.5 . . ?
H59D C59' H59F 109.5 . . ?
H59E C59' H59F 109.5 . . ?
C55' C60' H60D 109.5 . . ?
C55' C60' H60E 109.5 . . ?
H60D C60' H60E 109.5 . . ?
C55' C60' H60F 109.5 . . ?
H60D C60' H60F 109.5 . . ?
H60E C60' H60F 109.5 . . ?
C56' C61' H61D 109.5 . . ?
C56' C61' H61E 109.5 . . ?
H61D C61' H61E 109.5 . . ?
C56' C61' H61F 109.5 . . ?
H61D C61' H61F 109.5 . . ?
H61E C61' H61F 109.5 . . ?
C57' C62' H62D 109.5 . . ?
C57' C62' H62E 109.5 . . ?
H62D C62' H62E 109.5 . . ?
C57' C62' H62F 109.5 . . ?
H62D C62' H62F 109.5 . . ?
H62E C62' H62F 109.5 . . ?
N8 Ir4 B16 89.3(3) . . ?
N8 Ir4 C64 154.1(3) . . ?
B16 Ir4 C64 115.6(4) . . ?
N8 Ir4 C67 101.4(4) . . ?
B16 Ir4 C67 115.3(5) . . ?
C64 Ir4 C67 62.7(4) . . ?
N8 Ir4 C63 137.6(4) . . ?
B16 Ir4 C63 99.3(4) . . ?
C64 Ir4 C63 36.4(5) . . ?
C67 Ir4 C63 37.8(5) . . ?
N8 Ir4 C65 117.9(4) . . ?
B16 Ir4 C65 152.7(4) . . ?
C64 Ir4 C65 37.5(4) . . ?
C67 Ir4 C65 62.5(5) . . ?
C63 Ir4 C65 61.5(4) . . ?
N8 Ir4 C66 93.0(3) . . ?
B16 Ir4 C66 152.6(5) . . ?
C64 Ir4 C66 61.7(4) . . ?
C67 Ir4 C66 37.6(5) . . ?
C63 Ir4 C66 61.6(4) . . ?
C65 Ir4 C66 36.4(4) . . ?
N8 Ir4 S4 89.6(2) . . ?
B16 Ir4 S4 83.6(3) . . ?
C64 Ir4 S4 99.7(3) . . ?
C67 Ir4 S4 158.0(3) . . ?
C63 Ir4 S4 132.4(4) . . ?
C65 Ir4 S4 95.5(3) . . ?
C66 Ir4 S4 123.8(4) . . ?
C64 C63 C67 108.5(10) . . ?
C64 C63 C68 125.1(14) . . ?
C67 C63 C68 126.3(15) . . ?
C64 C63 Ir4 70.1(6) . . ?
C67 C63 Ir4 70.1(6) . . ?
C68 C63 Ir4 129.2(8) . . ?
C63 C64 C65 109.6(10) . . ?
C63 C64 C69 124.8(13) . . ?
C65 C64 C69 124.8(13) . . ?
C63 C64 Ir4 73.5(6) . . ?
C65 C64 Ir4 74.3(6) . . ?
C69 C64 Ir4 126.6(8) . . ?
C66 C65 C64 107.6(11) . . ?
C66 C65 C70 124.8(14) . . ?
C64 C65 C70 127.6(14) . . ?
C66 C65 Ir4 73.7(7) . . ?
C64 C65 Ir4 68.2(6) . . ?
C70 C65 Ir4 125.4(10) . . ?
C65 C66 C67 106.5(10) . . ?
C65 C66 C71 127.3(15) . . ?
C67 C66 C71 126.2(14) . . ?
C65 C66 Ir4 69.9(6) . . ?
C67 C66 Ir4 66.9(6) . . ?
C71 C66 Ir4 126.3(9) . . ?
C63 C67 C66 107.3(11) . . ?
C63 C67 C72 129.5(16) . . ?
C66 C67 C72 121.7(15) . . ?
C63 C67 Ir4 72.1(7) . . ?
C66 C67 Ir4 75.5(7) . . ?
C72 C67 Ir4 129.1(10) . . ?
C63 C68 H68A 109.5 . . ?
C63 C68 H68B 109.5 . . ?
H68A C68 H68B 109.5 . . ?
C63 C68 H68C 109.5 . . ?
H68A C68 H68C 109.5 . . ?
H68B C68 H68C 109.5 . . ?
C64 C69 H69A 109.5 . . ?
C64 C69 H69B 109.5 . . ?
H69A C69 H69B 109.5 . . ?
C64 C69 H69C 109.5 . . ?
H69A C69 H69C 109.5 . . ?
H69B C69 H69C 109.5 . . ?
C65 C70 H70A 109.5 . . ?
C65 C70 H70B 109.5 . . ?
H70A C70 H70B 109.5 . . ?
C65 C70 H70C 109.5 . . ?
H70A C70 H70C 109.5 . . ?
H70B C70 H70C 109.5 . . ?
C66 C71 H71A 109.5 . . ?
C66 C71 H71B 109.5 . . ?
H71A C71 H71B 109.5 . . ?
C66 C71 H71C 109.5 . . ?
H71A C71 H71C 109.5 . . ?
H71B C71 H71C 109.5 . . ?
C67 C72 H72A 109.5 . . ?
C67 C72 H72B 109.5 . . ?
H72A C72 H72B 109.5 . . ?
C67 C72 H72C 109.5 . . ?
H72A C72 H72C 109.5 . . ?
H72B C72 H72C 109.5 . . ?
F2 C73 F3 107.0(19) . . ?
F2 C73 F1 105(2) . . ?
F3 C73 F1 104.3(18) . . ?
F2 C73 S5 115.2(17) . . ?
F3 C73 S5 114.3(18) . . ?
F1 C73 S5 109.8(15) . . ?

loop_
_geom_bond_atom_site_label_1
_geom_bond_atom_site_label_2
_geom_bond_distance
_geom_bond_site_symmetry_2
_geom_bond_publ_flag
Ir1 B1 2.103(8) . ?
Ir1 N3 2.113(7) . ?
Ir1 C20 2.151(8) . ?
Ir1 C18 2.188(8) . ?
Ir1 C19 2.195(8) . ?
Ir1 C17 2.247(8) . ?
Ir1 C21 2.248(9) . ?
Ir1 S1 2.328(3) . ?
Ir2 B6 2.108(9) . ?
Ir2 N4 2.120(7) . ?
Ir2 C31 2.167(11) . ?
Ir2 C27 2.188(10) . ?
Ir2 C28 2.194(9) . ?
Ir2 C30 2.249(11) . ?
Ir2 C29 2.267(9) . ?
Ir2 S2 2.330(3) . ?
S1 C2 1.707(9) . ?
S2 C5 1.680(9) . ?
S3 C38 1.699(10) . ?
S3 Ir3 2.242(4) . ?
S3 Ir3' 2.629(12) . ?
S4 C41 1.669(10) . ?
S4 Ir4 2.332(2) . ?
S5 O2 1.398(9) . ?
S5 O3 1.426(15) . ?
S5 O1 1.502(14) . ?
S5 C73 1.73(2) . ?
N1 C2 1.305(12) . ?
N1 C3 1.468(14) . ?
N1 H1 0.8800 . ?
N2 C5 1.301(14) . ?
N2 C6 1.483(14) . ?
N2 H2 0.8800 . ?
N3 C7 1.310(12) . ?
N3 C11 1.347(12) . ?
N4 C16 1.332(12) . ?
N4 C12 1.334(13) . ?
N5 C38 1.325(13) . ?
N5 C39 1.451(16) . ?
N5 H5 0.8800 . ?
N6 C41 1.332(12) . ?
N6 C42 1.449(15) . ?
N6 H6 0.8800 . ?
N7 C47 1.318(13) . ?
N7 C43 1.347(14) . ?
N7 Ir3' 2.041(8) . ?
N7 Ir3 2.146(7) . ?
N8 C52 1.324(13) . ?
N8 C48 1.332(12) . ?
N8 Ir4 2.110(7) . ?
F1 C73 1.41(3) . ?
F2 C73 1.29(3) . ?
F3 C73 1.301(16) . ?
B1 B3 1.776(13) 2_655 ?
B1 C1 1.788(12) . ?
B1 B4 1.795(13) 2_655 ?
B1 B2 1.834(11) . ?
B1 B5 1.844(12) . ?
B2 C1 1.701(11) . ?
B2 B3 1.749(13) 2_655 ?
B2 B2 1.757(18) 2_655 ?
B2 B3 1.798(12) . ?
B2 H2A 1.1200 . ?
B3 C1 1.721(12) . ?
B3 B4 1.788(12) . ?
B3 H3 1.1200 . ?
B4 C1 1.715(12) . ?
B4 B5 1.749(13) 2_655 ?
B4 B5 1.794(12) . ?
B4 H4 1.1200 . ?
B5 C1 1.697(11) . ?
B5 B5 1.775(19) 2_655 ?
B5 H5A 1.1200 . ?
B6 C4 1.768(15) . ?
B6 B8 1.793(14) 2_655 ?
B6 B9 1.796(13) 2_655 ?
B6 B10 1.807(14) . ?
B6 B7 1.849(13) . ?
B7 C4 1.704(12) . ?
B7 B8 1.751(15) 2_655 ?
B7 B7 1.769(18) 2_655 ?
B7 B8 1.801(14) . ?
B7 H7 1.1200 . ?
B8 C4 1.742(12) . ?
B8 B9 1.788(12) . ?
B8 H8 1.1200 . ?
B9 C4 1.722(11) . ?
B9 B10 1.744(16) 2_655 ?
B9 B10 1.808(14) . ?
B9 H9 1.1200 . ?
B10 C4 1.694(12) . ?
B10 B10 1.742(18) 2_655 ?
B10 H10 1.1200 . ?
B11 C37 1.754(12) . ?
B11 B14 1.758(14) 2_656 ?
B11 B13 1.759(14) 2_656 ?
B11 B15 1.795(12) . ?
B11 B12 1.827(11) . ?
B11 Ir3' 2.064(10) . ?
B11 Ir3 2.163(9) . ?
B12 C37 1.686(11) . ?
B12 B13 1.746(13) 2_656 ?
B12 B12 1.765(18) 2_656 ?
B12 B13 1.802(11) . ?
B12 H12 1.1200 . ?
B13 C37 1.730(11) . ?
B13 B14 1.760(12) . ?
B13 H13 1.1200 . ?
B14 B15 1.717(16) 2_656 ?
B14 C37 1.725(12) . ?
B14 B15 1.798(13) . ?
B14 H14 1.1200 . ?
B15 C37 1.701(12) . ?
B15 B15 1.75(2) 2_656 ?
B15 H15 1.1200 . ?
B16 B18 1.780(14) 2_656 ?
B16 C40 1.781(13) . ?
B16 B19 1.787(14) 2_656 ?
B16 B17 1.838(13) . ?
B16 B20 1.853(12) . ?
B16 Ir4 2.135(10) . ?
B17 C40 1.698(12) . ?
B17 B17 1.72(2) 2_656 ?
B17 B18 1.760(14) 2_656 ?
B17 B18 1.769(14) . ?
B17 H17 1.1200 . ?
B18 C40 1.715(15) . ?
B18 B19 1.772(13) . ?
B18 H18 1.1200 . ?
B19 C40 1.724(14) . ?
B19 B20 1.730(14) 2_656 ?
B19 B20 1.808(14) . ?
B19 H19 1.1200 . ?
B20 C40 1.704(12) . ?
B20 B20 1.76(2) 2_656 ?
B20 H20 1.1200 . ?
C1 C2 1.504(12) . ?
C3 H3A 0.9800 . ?
C3 H3B 0.9800 . ?
C3 H3C 0.9800 . ?
C4 C5 1.510(13) . ?
C6 H6A 0.9800 . ?
C6 H6B 0.9800 . ?
C6 H6C 0.9800 . ?
C7 C8 1.412(12) . ?
C7 H7A 0.9500 . ?
C8 C9 1.359(13) . ?
C8 H8A 0.9500 . ?
C9 C10 1.385(15) . ?
C9 C14 1.510(12) . ?
C10 C11 1.391(12) . ?
C10 H10A 0.9500 . ?
C11 H11 0.9500 . ?
C12 C13 1.392(12) . ?
C12 H12A 0.9500 . ?
C13 C14 1.376(13) . ?
C13 H13A 0.9500 . ?
C14 C15 1.362(14) . ?
C15 C16 1.374(12) . ?
C15 H15A 0.9500 . ?
C16 H16 0.9500 . ?
C17 C21 1.424(13) . ?
C17 C18 1.429(12) . ?
C17 C22 1.497(12) . ?
C18 C19 1.420(12) . ?
C18 C23 1.506(14) . ?
C19 C20 1.379(15) . ?
C19 C24 1.525(13) . ?
C20 C21 1.456(13) . ?
C20 C25 1.528(15) . ?
C21 C26 1.512(14) . ?
C22 H22A 0.9800 . ?
C22 H22B 0.9800 . ?
C22 H22C 0.9800 . ?
C23 H23A 0.9800 . ?
C23 H23B 0.9800 . ?
C23 H23C 0.9800 . ?
C24 H24A 0.9800 . ?
C24 H24B 0.9800 . ?
C24 H24C 0.9800 . ?
C25 H25A 0.9800 . ?
C25 H25B 0.9800 . ?
C25 H25C 0.9800 . ?
C26 H26A 0.9800 . ?
C26 H26B 0.9800 . ?
C26 H26C 0.9800 . ?
C27 C31 1.417(16) . ?
C27 C28 1.43(2) . ?
C27 C32 1.537(14) . ?
C28 C29 1.445(14) . ?
C28 C33 1.53(2) . ?
C29 C30 1.390(19) . ?
C29 C34 1.520(18) . ?
C30 C31 1.403(15) . ?
C30 C35 1.543(15) . ?
C31 C36 1.491(14) . ?
C32 H32A 0.9800 . ?
C32 H32B 0.9800 . ?
C32 H32C 0.9800 . ?
C33 H33A 0.9800 . ?
C33 H33B 0.9800 . ?
C33 H33C 0.9800 . ?
C34 H34A 0.9800 . ?
C34 H34B 0.9800 . ?
C34 H34C 0.9800 . ?
C35 H35A 0.9800 . ?
C35 H35B 0.9800 . ?
C35 H35C 0.9800 . ?
C36 H36A 0.9800 . ?
C36 H36B 0.9800 . ?
C36 H36C 0.9800 . ?
C37 C38 1.479(14) . ?
C39 H39A 0.9800 . ?
C39 H39B 0.9800 . ?
C39 H39C 0.9800 . ?
C40 C41 1.497(13) . ?
C42 H42A 0.9800 . ?
C42 H42B 0.9800 . ?
C42 H42C 0.9800 . ?
C43 C44 1.387(13) . ?
C43 H43 0.9500 . ?
C44 C45 1.401(14) . ?
C44 H44 0.9500 . ?
C45 C46 1.366(15) . ?
C45 C50 1.478(12) . ?
C46 C47 1.386(12) . ?
C46 H46 0.9500 . ?
C47 H47 0.9500 . ?
C48 C49 1.360(12) . ?
C48 H48 0.9500 . ?
C49 C50 1.395(14) . ?
C49 H49 0.9500 . ?
C50 C51 1.374(14) . ?
C51 C52 1.398(12) . ?
C51 H51 0.9500 . ?
C52 H52 0.9500 . ?
Ir3 C56 2.113(14) . ?
Ir3 C55 2.210(19) . ?
Ir3 C57 2.262(14) . ?
Ir3 C53 2.305(17) . ?
Ir3 C54 2.307(16) . ?
C53 C57 1.425(17) . ?
C53 C58 1.45(3) . ?
C53 C54 1.48(3) . ?
C54 C55 1.428(17) . ?
C54 C59 1.52(2) . ?
C55 C56 1.38(3) . ?
C55 C60 1.50(3) . ?
C56 C57 1.403(17) . ?
C56 C61 1.49(2) . ?
C57 C62 1.49(2) . ?
C58 H58A 0.9800 . ?
C58 H58B 0.9800 . ?
C58 H58C 0.9800 . ?
C59 H59A 0.9800 . ?
C59 H59B 0.9800 . ?
C59 H59C 0.9800 . ?
C60 H60A 0.9800 . ?
C60 H60B 0.9800 . ?
C60 H60C 0.9800 . ?
C61 H61A 0.9800 . ?
C61 H61B 0.9800 . ?
C61 H61C 0.9800 . ?
C62 H62A 0.9800 . ?
C62 H62B 0.9800 . ?
C62 H62C 0.9800 . ?
Ir3' C53' 1.955(16) . ?
Ir3' C54' 2.091(18) . ?
Ir3' C57' 2.217(14) . ?
Ir3' C55' 2.409(18) . ?
Ir3' C56' 2.478(17) . ?
C53' C54' 1.412(9) . ?
C53' C57' 1.412(9) . ?
C53' C58' 1.501(9) . ?
C54' C55' 1.412(9) . ?
C54' C59' 1.501(9) . ?
C55' C56' 1.412(9) . ?
C55' C60' 1.501(9) . ?
C56' C57' 1.412(8) . ?
C56' C61' 1.501(9) . ?
C57' C62' 1.501(9) . ?
C58' H58D 0.9800 . ?
C58' H58E 0.9800 . ?
C58' H58F 0.9800 . ?
C59' H59D 0.9800 . ?
C59' H59E 0.9800 . ?
C59' H59F 0.9800 . ?
C60' H60D 0.9800 . ?
C60' H60E 0.9800 . ?
C60' H60F 0.9800 . ?
C61' H61D 0.9800 . ?
C61' H61E 0.9800 . ?
C61' H61F 0.9800 . ?
C62' H62D 0.9800 . ?
C62' H62E 0.9800 . ?
C62' H62F 0.9800 . ?
Ir4 C64 2.171(10) . ?
Ir4 C67 2.188(12) . ?
Ir4 C63 2.214(10) . ?
Ir4 C65 2.252(11) . ?
Ir4 C66 2.302(11) . ?
C63 C64 1.369(17) . ?
C63 C67 1.424(17) . ?
C63 C68 1.507(18) . ?
C64 C65 1.425(16) . ?
C64 C69 1.493(16) . ?
C65 C66 1.422(17) . ?
C65 C70 1.533(19) . ?
C66 C67 1.451(19) . ?
C66 C71 1.482(17) . ?
C67 C72 1.51(2) . ?
C68 H68A 0.9800 . ?
C68 H68B 0.9800 . ?
C68 H68C 0.9800 . ?
C69 H69A 0.9800 . ?
C69 H69B 0.9800 . ?
C69 H69C 0.9800 . ?
C70 H70A 0.9800 . ?
C70 H70B 0.9800 . ?
C70 H70C 0.9800 . ?
C71 H71A 0.9800 . ?
C71 H71B 0.9800 . ?
C71 H71C 0.9800 . ?
C72 H72A 0.9800 . ?
C72 H72B 0.9800 . ?
C72 H72C 0.9800 . ?

loop_
_geom_torsion_atom_site_label_1
_geom_torsion_atom_site_label_2
_geom_torsion_atom_site_label_3
_geom_torsion_atom_site_label_4
_geom_torsion
_geom_torsion_site_symmetry_1
_geom_torsion_site_symmetry_2
_geom_torsion_site_symmetry_3
_geom_torsion_site_symmetry_4
_geom_torsion_publ_flag
B3 B1 B2 C1 -131.0(6) 2_655 . . . ?
B4 B1 B2 C1 -91.0(6) 2_655 . . . ?
B5 B1 B2 C1 -31.8(6) . . . . ?
Ir1 B1 B2 C1 102.4(6) . . . . ?
C1 B1 B2 B3 131.0(6) . . . 2_655 ?
B4 B1 B2 B3 39.9(6) 2_655 . . 2_655 ?
B5 B1 B2 B3 99.1(6) . . . 2_655 ?
Ir1 B1 B2 B3 -126.7(7) . . . 2_655 ?
B3 B1 B2 B2 -36.2(7) 2_655 . . 2_655 ?
C1 B1 B2 B2 94.7(7) . . . 2_655 ?
B4 B1 B2 B2 3.7(9) 2_655 . . 2_655 ?
B5 B1 B2 B2 62.9(8) . . . 2_655 ?
Ir1 B1 B2 B2 -162.9(6) . . . 2_655 ?
B3 B1 B2 B3 -99.7(7) 2_655 . . . ?
C1 B1 B2 B3 31.2(6) . . . . ?
B4 B1 B2 B3 -59.8(8) 2_655 . . . ?
B5 B1 B2 B3 -0.6(8) . . . . ?
Ir1 B1 B2 B3 133.6(6) . . . . ?
B3 B2 B3 C1 -95.4(6) 2_655 . . . ?
B2 B2 B3 C1 -133.5(6) 2_655 . . . ?
B1 B2 B3 C1 -31.9(6) . . . . ?
C1 B2 B3 B2 133.5(6) . . . 2_655 ?
B3 B2 B3 B2 38.1(7) 2_655 . . 2_655 ?
B1 B2 B3 B2 101.6(7) . . . 2_655 ?
C1 B2 B3 B1 96.7(7) . . . 2_655 ?
B3 B2 B3 B1 1.2(9) 2_655 . . 2_655 ?
B2 B2 B3 B1 -36.8(5) 2_655 . . 2_655 ?
B1 B2 B3 B1 64.8(9) . . . 2_655 ?
C1 B2 B3 B4 32.3(6) . . . . ?
B3 B2 B3 B4 -63.1(7) 2_655 . . . ?
B2 B2 B3 B4 -101.2(6) 2_655 . . . ?
B1 B2 B3 B4 0.4(9) . . . . ?
B2 B3 B4 C1 -94.7(7) 2_655 . . . ?
B1 B3 B4 C1 -136.8(6) 2_655 . . . ?
B2 B3 B4 C1 -32.0(6) . . . . ?
C1 B3 B4 B5 95.5(7) . . . 2_655 ?
B2 B3 B4 B5 0.8(8) 2_655 . . 2_655 ?
B1 B3 B4 B5 -41.3(6) 2_655 . . 2_655 ?
B2 B3 B4 B5 63.5(8) . . . 2_655 ?
C1 B3 B4 B5 32.0(6) . . . . ?
B2 B3 B4 B5 -62.7(8) 2_655 . . . ?
B1 B3 B4 B5 -104.8(7) 2_655 . . . ?
B2 B3 B4 B5 0.0(9) . . . . ?
C1 B3 B4 B1 136.8(6) . . . 2_655 ?
B2 B3 B4 B1 42.1(6) 2_655 . . 2_655 ?
B2 B3 B4 B1 104.8(7) . . . 2_655 ?
B5 B4 B5 C1 -133.3(5) 2_655 . . . ?
B3 B4 B5 C1 -32.4(6) . . . . ?
B1 B4 B5 C1 -95.8(6) 2_655 . . . ?
C1 B4 B5 B4 95.9(6) . . . 2_655 ?
B5 B4 B5 B4 -37.4(7) 2_655 . . 2_655 ?
B3 B4 B5 B4 63.5(7) . . . 2_655 ?
B1 B4 B5 B4 0.2(8) 2_655 . . 2_655 ?
C1 B4 B5 B5 133.3(5) . . . 2_655 ?
B3 B4 B5 B5 100.9(6) . . . 2_655 ?
B1 B4 B5 B5 37.5(4) 2_655 . . 2_655 ?
C1 B4 B5 B1 32.0(6) . . . . ?
B5 B4 B5 B1 -101.3(7) 2_655 . . . ?
B3 B4 B5 B1 -0.4(9) . . . . ?
B1 B4 B5 B1 -63.7(9) 2_655 . . . ?
B3 B1 B5 C1 91.7(6) 2_655 . . . ?
B4 B1 B5 C1 131.0(6) 2_655 . . . ?
B2 B1 B5 C1 32.0(6) . . . . ?
Ir1 B1 B5 C1 -103.5(6) . . . . ?
B3 B1 B5 B4 -39.2(5) 2_655 . . 2_655 ?
C1 B1 B5 B4 -131.0(6) . . . 2_655 ?
B2 B1 B5 B4 -99.0(6) . . . 2_655 ?
Ir1 B1 B5 B4 125.6(6) . . . 2_655 ?
B3 B1 B5 B5 -2.7(8) 2_655 . . 2_655 ?
C1 B1 B5 B5 -94.4(7) . . . 2_655 ?
B4 B1 B5 B5 36.5(6) 2_655 . . 2_655 ?
B2 B1 B5 B5 -62.5(8) . . . 2_655 ?
Ir1 B1 B5 B5 162.1(6) . . . 2_655 ?
B3 B1 B5 B4 60.3(8) 2_655 . . . ?
C1 B1 B5 B4 -31.4(6) . . . . ?
B4 B1 B5 B4 99.6(7) 2_655 . . . ?
B2 B1 B5 B4 0.6(8) . . . . ?
Ir1 B1 B5 B4 -134.9(6) . . . . ?
B8 B6 B7 C4 -131.8(6) 2_655 . . . ?
B9 B6 B7 C4 -92.9(7) 2_655 . . . ?
B10 B6 B7 C4 -33.1(6) . . . . ?
Ir2 B6 B7 C4 102.8(8) . . . . ?
C4 B6 B7 B8 131.8(6) . . . 2_655 ?
B9 B6 B7 B8 38.9(7) 2_655 . . 2_655 ?
B10 B6 B7 B8 98.7(7) . . . 2_655 ?
Ir2 B6 B7 B8 -125.4(8) . . . 2_655 ?
C4 B6 B7 B7 94.9(8) . . . 2_655 ?
B8 B6 B7 B7 -36.9(8) 2_655 . . 2_655 ?
B9 B6 B7 B7 2.0(11) 2_655 . . 2_655 ?
B10 B6 B7 B7 61.7(10) . . . 2_655 ?
Ir2 B6 B7 B7 -162.3(7) . . . 2_655 ?
C4 B6 B7 B8 31.8(6) . . . . ?
B8 B6 B7 B8 -100.0(8) 2_655 . . . ?
B9 B6 B7 B8 -61.1(9) 2_655 . . . ?
B10 B6 B7 B8 -1.3(9) . . . . ?
Ir2 B6 B7 B8 134.6(7) . . . . ?
B8 B7 B8 C4 -95.5(6) 2_655 . . . ?
B7 B7 B8 C4 -133.3(6) 2_655 . . . ?
B6 B7 B8 C4 -31.8(7) . . . . ?
C4 B7 B8 B7 133.3(6) . . . 2_655 ?
B8 B7 B8 B7 37.7(8) 2_655 . . 2_655 ?
B6 B7 B8 B7 101.4(8) . . . 2_655 ?
C4 B7 B8 B9 31.4(6) . . . . ?
B8 B7 B8 B9 -64.2(8) 2_655 . . . ?
B7 B7 B8 B9 -101.9(7) 2_655 . . . ?
B6 B7 B8 B9 -0.5(10) . . . . ?
C4 B7 B8 B6 95.5(7) . . . 2_655 ?
B8 B7 B8 B6 -0.1(9) 2_655 . . 2_655 ?
B7 B7 B8 B6 -37.8(5) 2_655 . . 2_655 ?
B6 B7 B8 B6 63.6(9) . . . 2_655 ?
B7 B8 B9 C4 -94.2(7) 2_655 . . . ?
B6 B8 B9 C4 -135.7(8) 2_655 . . . ?
B7 B8 B9 C4 -31.0(7) . . . . ?
C4 B8 B9 B10 94.8(7) . . . 2_655 ?
B7 B8 B9 B10 0.6(8) 2_655 . . 2_655 ?
B6 B8 B9 B10 -40.9(6) 2_655 . . 2_655 ?
B7 B8 B9 B10 63.8(8) . . . 2_655 ?
C4 B8 B9 B6 135.7(8) . . . 2_655 ?
B7 B8 B9 B6 41.5(7) 2_655 . . 2_655 ?
B7 B8 B9 B6 104.7(8) . . . 2_655 ?
C4 B8 B9 B10 33.1(6) . . . . ?
B7 B8 B9 B10 -61.1(8) 2_655 . . . ?
B6 B8 B9 B10 -102.6(8) 2_655 . . . ?
B7 B8 B9 B10 2.1(9) . . . . ?
B8 B6 B10 C4 92.2(7) 2_655 . . . ?
B9 B6 B10 C4 131.7(6) 2_655 . . . ?
B7 B6 B10 C4 33.0(6) . . . . ?
Ir2 B6 B10 C4 -103.0(7) . . . . ?
C4 B6 B10 B10 -94.1(9) . . . 2_655 ?
B8 B6 B10 B10 -1.9(11) 2_655 . . 2_655 ?
B9 B6 B10 B10 37.6(8) 2_655 . . 2_655 ?
B7 B6 B10 B10 -61.1(11) . . . 2_655 ?
Ir2 B6 B10 B10 162.9(8) . . . 2_655 ?
C4 B6 B10 B9 -131.7(6) . . . 2_655 ?
B8 B6 B10 B9 -39.4(6) 2_655 . . 2_655 ?
B7 B6 B10 B9 -98.7(7) . . . 2_655 ?
Ir2 B6 B10 B9 125.3(8) . . . 2_655 ?
C4 B6 B10 B9 -30.3(7) . . . . ?
B8 B6 B10 B9 61.9(9) 2_655 . . . ?
B9 B6 B10 B9 101.4(7) 2_655 . . . ?
B7 B6 B10 B9 2.6(10) . . . . ?
Ir2 B6 B10 B9 -133.3(7) . . . . ?
B10 B9 B10 C4 -133.9(6) 2_655 . . . ?
B8 B9 B10 C4 -34.0(6) . . . . ?
B6 B9 B10 C4 -97.5(7) 2_655 . . . ?
C4 B9 B10 B10 133.9(6) . . . 2_655 ?
B8 B9 B10 B10 99.9(6) . . . 2_655 ?
B6 B9 B10 B10 36.4(5) 2_655 . . 2_655 ?
C4 B9 B10 B9 96.4(6) . . . 2_655 ?
B10 B9 B10 B9 -37.5(8) 2_655 . . 2_655 ?
B8 B9 B10 B9 62.4(8) . . . 2_655 ?
B6 B9 B10 B9 -1.1(9) 2_655 . . 2_655 ?
C4 B9 B10 B6 30.9(7) . . . . ?
B10 B9 B10 B6 -103.0(8) 2_655 . . . ?
B8 B9 B10 B6 -3.0(10) . . . . ?
B6 B9 B10 B6 -66.5(9) 2_655 . . . ?
B14 B11 B12 C37 93.0(7) 2_656 . . . ?
B13 B11 B12 C37 132.4(6) 2_656 . . . ?
B15 B11 B12 C37 33.1(6) . . . . ?
Ir3' B11 B12 C37 -111.8(8) . . . . ?
Ir3 B11 B12 C37 -98.9(7) . . . . ?
C37 B11 B12 B13 -132.4(6) . . . 2_656 ?
B14 B11 B12 B13 -39.4(6) 2_656 . . 2_656 ?
B15 B11 B12 B13 -99.2(7) . . . 2_656 ?
Ir3' B11 B12 B13 115.8(8) . . . 2_656 ?
Ir3 B11 B12 B13 128.7(7) . . . 2_656 ?
C37 B11 B12 B12 -95.4(7) . . . 2_656 ?
B14 B11 B12 B12 -2.5(9) 2_656 . . 2_656 ?
B13 B11 B12 B12 36.9(6) 2_656 . . 2_656 ?
B15 B11 B12 B12 -62.3(9) . . . 2_656 ?
Ir3' B11 B12 B12 152.8(7) . . . 2_656 ?
Ir3 B11 B12 B12 165.6(6) . . . 2_656 ?
C37 B11 B12 B13 -32.8(6) . . . . ?
B14 B11 B12 B13 60.2(8) 2_656 . . . ?
B13 B11 B12 B13 99.6(7) 2_656 . . . ?
B15 B11 B12 B13 0.4(9) . . . . ?
Ir3' B11 B12 B13 -144.5(7) . . . . ?
Ir3 B11 B12 B13 -131.7(6) . . . . ?
B13 B12 B13 C37 95.6(6) 2_656 . . . ?
B12 B12 B13 C37 134.1(6) 2_656 . . . ?
B11 B12 B13 C37 32.9(6) . . . . ?
C37 B12 B13 B12 -134.1(6) . . . 2_656 ?
B13 B12 B13 B12 -38.5(7) 2_656 . . 2_656 ?
B11 B12 B13 B12 -101.2(7) . . . 2_656 ?
C37 B12 B13 B11 -96.3(7) . . . 2_656 ?
B13 B12 B13 B11 -0.7(8) 2_656 . . 2_656 ?
B12 B12 B13 B11 37.7(5) 2_656 . . 2_656 ?
B11 B12 B13 B11 -63.4(9) . . . 2_656 ?
C37 B12 B13 B14 -32.6(7) . . . . ?
B13 B12 B13 B14 63.0(7) 2_656 . . . ?
B12 B12 B13 B14 101.5(7) 2_656 . . . ?
B11 B12 B13 B14 0.3(9) . . . . ?
C37 B13 B14 B15 -95.7(7) . . . 2_656 ?
B12 B13 B14 B15 -1.0(8) 2_656 . . 2_656 ?
B11 B13 B14 B15 40.6(6) 2_656 . . 2_656 ?
B12 B13 B14 B15 -64.0(8) . . . 2_656 ?
B12 B13 B14 C37 94.7(7) 2_656 . . . ?
B11 B13 B14 C37 136.2(7) 2_656 . . . ?
B12 B13 B14 C37 31.7(6) . . . . ?
C37 B13 B14 B11 -136.2(7) . . . 2_656 ?
B12 B13 B14 B11 -41.6(6) 2_656 . . 2_656 ?
B12 B13 B14 B11 -104.5(7) . . . 2_656 ?
C37 B13 B14 B15 -32.6(7) . . . . ?
B12 B13 B14 B15 62.1(9) 2_656 . . . ?
B11 B13 B14 B15 103.7(8) 2_656 . . . ?
B12 B13 B14 B15 -0.9(10) . . . . ?
B14 B11 B15 C37 -131.7(6) 2_656 . . . ?
B13 B11 B15 C37 -93.0(6) 2_656 . . . ?
B12 B11 B15 C37 -32.6(6) . . . . ?
Ir3' B11 B15 C37 111.0(9) . . . . ?
Ir3 B11 B15 C37 100.6(7) . . . . ?
C37 B11 B15 B14 131.7(6) . . . 2_656 ?
B13 B11 B15 B14 38.7(6) 2_656 . . 2_656 ?
B12 B11 B15 B14 99.1(7) . . . 2_656 ?
Ir3' B11 B15 B14 -117.3(8) . . . 2_656 ?
Ir3 B11 B15 B14 -127.7(6) . . . 2_656 ?
C37 B11 B15 B15 94.1(8) . . . 2_656 ?
B14 B11 B15 B15 -37.6(8) 2_656 . . 2_656 ?
B13 B11 B15 B15 1.1(10) 2_656 . . 2_656 ?
B12 B11 B15 B15 61.4(10) . . . 2_656 ?
Ir3' B11 B15 B15 -154.9(8) . . . 2_656 ?
Ir3 B11 B15 B15 -165.4(7) . . . 2_656 ?
C37 B11 B15 B14 31.7(7) . . . . ?
B14 B11 B15 B14 -100.0(8) 2_656 . . . ?
B13 B11 B15 B14 -61.2(9) 2_656 . . . ?
B12 B11 B15 B14 -0.9(10) . . . . ?
Ir3' B11 B15 B14 142.7(8) . . . . ?
Ir3 B11 B15 B14 132.3(7) . . . . ?
B15 B14 B15 C37 134.5(6) 2_656 . . . ?
B11 B14 B15 C37 97.2(7) 2_656 . . . ?
B13 B14 B15 C37 33.3(7) . . . . ?
B15 B14 B15 B14 38.3(8) 2_656 . . 2_656 ?
C37 B14 B15 B14 -96.2(6) . . . 2_656 ?
B11 B14 B15 B14 1.0(9) 2_656 . . 2_656 ?
B13 B14 B15 B14 -62.9(8) . . . 2_656 ?
C37 B14 B15 B15 -134.5(6) . . . 2_656 ?
B11 B14 B15 B15 -37.4(5) 2_656 . . 2_656 ?
B13 B14 B15 B15 -101.3(7) . . . 2_656 ?
B15 B14 B15 B11 102.4(9) 2_656 . . . ?
C37 B14 B15 B11 -32.1(7) . . . . ?
B11 B14 B15 B11 65.1(10) 2_656 . . . ?
B13 B14 B15 B11 1.1(11) . . . . ?
B18 B16 B17 C40 -131.1(7) 2_656 . . . ?
B19 B16 B17 C40 -91.2(7) 2_656 . . . ?
B20 B16 B17 C40 -32.8(6) . . . . ?
Ir4 B16 B17 C40 101.3(7) . . . . ?
B18 B16 B17 B17 -34.8(8) 2_656 . . 2_656 ?
C40 B16 B17 B17 96.3(8) . . . 2_656 ?
B19 B16 B17 B17 5.1(10) 2_656 . . 2_656 ?
B20 B16 B17 B17 63.5(9) . . . 2_656 ?
Ir4 B16 B17 B17 -162.4(6) . . . 2_656 ?
C40 B16 B17 B18 131.1(7) . . . 2_656 ?
B19 B16 B17 B18 39.9(6) 2_656 . . 2_656 ?
B20 B16 B17 B18 98.3(7) . . . 2_656 ?
Ir4 B16 B17 B18 -127.6(7) . . . 2_656 ?
B18 B16 B17 B18 -100.2(8) 2_656 . . . ?
C40 B16 B17 B18 30.9(7) . . . . ?
B19 B16 B17 B18 -60.2(9) 2_656 . . . ?
B20 B16 B17 B18 -1.9(9) . . . . ?
Ir4 B16 B17 B18 132.3(7) . . . . ?
B17 B17 B18 C40 -133.2(6) 2_656 . . . ?
B18 B17 B18 C40 -94.9(7) 2_656 . . . ?
B16 B17 B18 C40 -31.3(7) . . . . ?
C40 B17 B18 B17 133.2(6) . . . 2_656 ?
B18 B17 B18 B17 38.3(8) 2_656 . . 2_656 ?
B16 B17 B18 B17 101.9(8) . . . 2_656 ?
C40 B17 B18 B19 33.1(7) . . . . ?
B17 B17 B18 B19 -100.0(7) 2_656 . . . ?
B18 B17 B18 B19 -61.8(8) 2_656 . . . ?
B16 B17 B18 B19 1.8(10) . . . . ?
C40 B17 B18 B16 97.6(8) . . . 2_656 ?
B17 B17 B18 B16 -35.5(5) 2_656 . . 2_656 ?
B18 B17 B18 B16 2.7(10) 2_656 . . 2_656 ?
B16 B17 B18 B16 66.4(10) . . . 2_656 ?
B17 B18 B19 C40 -94.5(8) 2_656 . . . ?
B17 B18 B19 C40 -32.8(7) . . . . ?
B16 B18 B19 C40 -136.9(7) 2_656 . . . ?
C40 B18 B19 B20 94.8(8) . . . 2_656 ?
B17 B18 B19 B20 0.3(10) 2_656 . . 2_656 ?
B17 B18 B19 B20 62.1(9) . . . 2_656 ?
B16 B18 B19 B20 -42.0(7) 2_656 . . 2_656 ?
C40 B18 B19 B16 136.9(7) . . . 2_656 ?
B17 B18 B19 B16 42.4(7) 2_656 . . 2_656 ?
B17 B18 B19 B16 104.1(8) . . . 2_656 ?
C40 B18 B19 B20 31.8(6) . . . . ?
B17 B18 B19 B20 -62.7(9) 2_656 . . . ?
B17 B18 B19 B20 -1.0(10) . . . . ?
B16 B18 B19 B20 -105.1(8) 2_656 . . . ?
B20 B19 B20 C40 -134.4(6) 2_656 . . . ?
B18 B19 B20 C40 -32.2(6) . . . . ?
B16 B19 B20 C40 -96.2(7) 2_656 . . . ?
C40 B19 B20 B19 95.6(6) . . . 2_656 ?
B20 B19 B20 B19 -38.8(8) 2_656 . . 2_656 ?
B18 B19 B20 B19 63.4(8) . . . 2_656 ?
B16 B19 B20 B19 -0.6(9) 2_656 . . 2_656 ?
C40 B19 B20 B20 134.4(6) . . . 2_656 ?
B18 B19 B20 B20 102.2(7) . . . 2_656 ?
B16 B19 B20 B20 38.2(5) 2_656 . . 2_656 ?
C40 B19 B20 B16 32.0(6) . . . . ?
B20 B19 B20 B16 -102.4(7) 2_656 . . . ?
B18 B19 B20 B16 -0.2(9) . . . . ?
B16 B19 B20 B16 -64.2(9) 2_656 . . . ?
B18 B16 B20 C40 92.6(7) 2_656 . . . ?
B19 B16 B20 C40 131.4(7) 2_656 . . . ?
B17 B16 B20 C40 32.8(6) . . . . ?
Ir4 B16 B20 C40 -102.9(7) . . . . ?
B18 B16 B20 B19 -38.8(6) 2_656 . . 2_656 ?
C40 B16 B20 B19 -131.4(7) . . . 2_656 ?
B17 B16 B20 B19 -98.6(7) . . . 2_656 ?
Ir4 B16 B20 B19 125.7(7) . . . 2_656 ?
B18 B16 B20 B20 -1.3(9) 2_656 . . 2_656 ?
C40 B16 B20 B20 -93.9(8) . . . 2_656 ?
B19 B16 B20 B20 37.5(7) 2_656 . . 2_656 ?
B17 B16 B20 B20 -61.1(9) . . . 2_656 ?
Ir4 B16 B20 B20 163.1(6) . . . 2_656 ?
B18 B16 B20 B19 61.1(8) 2_656 . . . ?
C40 B16 B20 B19 -31.6(7) . . . . ?
B19 B16 B20 B19 99.8(7) 2_656 . . . ?
B17 B16 B20 B19 1.2(9) . . . . ?
Ir4 B16 B20 B19 -134.5(6) . . . . ?
B4 B5 C1 C2 145.6(7) 2_655 . . . ?
B5 B5 C1 C2 -151.2(7) 2_655 . . . ?
B4 B5 C1 C2 -111.5(8) . . . . ?
B1 B5 C1 C2 103.2(7) . . . . ?
B4 B5 C1 B2 4.3(8) 2_655 . . . ?
B5 B5 C1 B2 67.5(9) 2_655 . . . ?
B4 B5 C1 B2 107.2(7) . . . . ?
B1 B5 C1 B2 -38.1(6) . . . . ?
B4 B5 C1 B4 -102.9(6) 2_655 . . . ?
B5 B5 C1 B4 -39.7(6) 2_655 . . . ?
B1 B5 C1 B4 -145.3(6) . . . . ?
B4 B5 C1 B3 -66.9(8) 2_655 . . . ?
B5 B5 C1 B3 -3.7(9) 2_655 . . . ?
B4 B5 C1 B3 36.0(6) . . . . ?
B1 B5 C1 B3 -109.3(7) . . . . ?
B4 B5 C1 B1 42.4(6) 2_655 . . . ?
B5 B5 C1 B1 105.6(7) 2_655 . . . ?
B4 B5 C1 B1 145.3(6) . . . . ?
B3 B2 C1 C2 -144.8(7) 2_655 . . . ?
B2 B2 C1 C2 151.5(7) 2_655 . . . ?
B3 B2 C1 C2 111.7(8) . . . . ?
B1 B2 C1 C2 -102.7(7) . . . . ?
B3 B2 C1 B5 -3.8(8) 2_655 . . . ?
B2 B2 C1 B5 -67.6(8) 2_655 . . . ?
B3 B2 C1 B5 -107.3(7) . . . . ?
B1 B2 C1 B5 38.2(6) . . . . ?
B3 B2 C1 B4 67.5(8) 2_655 . . . ?
B2 B2 C1 B4 3.7(9) 2_655 . . . ?
B3 B2 C1 B4 -36.1(6) . . . . ?
B1 B2 C1 B4 109.5(7) . . . . ?
B3 B2 C1 B3 103.5(6) 2_655 . . . ?
B2 B2 C1 B3 39.8(6) 2_655 . . . ?
B1 B2 C1 B3 145.6(6) . . . . ?
B3 B2 C1 B1 -42.0(5) 2_655 . . . ?
B2 B2 C1 B1 -105.8(7) 2_655 . . . ?
B3 B2 C1 B1 -145.6(6) . . . . ?
B5 B4 C1 C2 146.6(7) 2_655 . . . ?
B3 B4 C1 C2 -110.5(8) . . . . ?
B5 B4 C1 C2 106.1(7) . . . . ?
B1 B4 C1 C2 -148.3(7) 2_655 . . . ?
B5 B4 C1 B5 40.5(6) 2_655 . . . ?
B3 B4 C1 B5 143.4(7) . . . . ?
B1 B4 C1 B5 105.6(7) 2_655 . . . ?
B5 B4 C1 B2 -66.6(8) 2_655 . . . ?
B3 B4 C1 B2 36.3(6) . . . . ?
B5 B4 C1 B2 -107.1(7) . . . . ?
B1 B4 C1 B2 -1.5(8) 2_655 . . . ?
B5 B4 C1 B3 -102.9(6) 2_655 . . . ?
B5 B4 C1 B3 -143.4(7) . . . . ?
B1 B4 C1 B3 -37.8(6) 2_655 . . . ?
B5 B4 C1 B1 5.3(8) 2_655 . . . ?
B3 B4 C1 B1 108.2(7) . . . . ?
B5 B4 C1 B1 -35.2(6) . . . . ?
B1 B4 C1 B1 70.4(7) 2_655 . . . ?
B2 B3 C1 C2 -146.8(7) 2_655 . . . ?
B1 B3 C1 C2 148.2(7) 2_655 . . . ?
B4 B3 C1 C2 109.8(8) . . . . ?
B2 B3 C1 C2 -106.9(8) . . . . ?
B2 B3 C1 B5 67.1(8) 2_655 . . . ?
B1 B3 C1 B5 2.1(8) 2_655 . . . ?
B4 B3 C1 B5 -36.3(6) . . . . ?
B2 B3 C1 B5 107.0(7) . . . . ?
B2 B3 C1 B2 -39.9(6) 2_655 . . . ?
B1 B3 C1 B2 -104.9(7) 2_655 . . . ?
B4 B3 C1 B2 -143.3(7) . . . . ?
B2 B3 C1 B4 103.4(6) 2_655 . . . ?
B1 B3 C1 B4 38.4(6) 2_655 . . . ?
B2 B3 C1 B4 143.3(7) . . . . ?
B2 B3 C1 B1 -5.3(8) 2_655 . . . ?
B1 B3 C1 B1 -70.3(7) 2_655 . . . ?
B4 B3 C1 B1 -108.7(7) . . . . ?
B2 B3 C1 B1 34.6(6) . . . . ?
B3 B1 C1 C2 150.1(6) 2_655 . . . ?
B4 B1 C1 C2 -148.9(6) 2_655 . . . ?
B2 B1 C1 C2 109.7(7) . . . . ?
B5 B1 C1 C2 -108.9(7) . . . . ?
Ir1 B1 C1 C2 -1.0(7) . . . . ?
B3 B1 C1 B5 -101.0(6) 2_655 . . . ?
B4 B1 C1 B5 -40.1(5) 2_655 . . . ?
B2 B1 C1 B5 -141.5(7) . . . . ?
Ir1 B1 C1 B5 107.9(6) . . . . ?
B3 B1 C1 B2 40.5(5) 2_655 . . . ?
B4 B1 C1 B2 101.4(6) 2_655 . . . ?
B5 B1 C1 B2 141.5(7) . . . . ?
Ir1 B1 C1 B2 -110.7(6) . . . . ?
B3 B1 C1 B4 -66.0(7) 2_655 . . . ?
B4 B1 C1 B4 -5.0(7) 2_655 . . . ?
B2 B1 C1 B4 -106.4(7) . . . . ?
B5 B1 C1 B4 35.1(6) . . . . ?
Ir1 B1 C1 B4 142.9(5) . . . . ?
B3 B1 C1 B3 5.8(7) 2_655 . . . ?
B4 B1 C1 B3 66.8(7) 2_655 . . . ?
B2 B1 C1 B3 -34.6(6) . . . . ?
B5 B1 C1 B3 106.8(7) . . . . ?
Ir1 B1 C1 B3 -145.3(5) . . . . ?
C3 N1 C2 C1 179.5(9) . . . . ?
C3 N1 C2 S1 -2.2(14) . . . . ?
B5 C1 C2 N1 107.5(9) . . . . ?
B2 C1 C2 N1 -111.7(9) . . . . ?
B4 C1 C2 N1 34.8(11) . . . . ?
B3 C1 C2 N1 -38.6(11) . . . . ?
B1 C1 C2 N1 178.1(8) . . . . ?
B5 C1 C2 S1 -70.9(8) . . . . ?
B2 C1 C2 S1 69.9(8) . . . . ?
B4 C1 C2 S1 -143.6(6) . . . . ?
B3 C1 C2 S1 143.0(6) . . . . ?
B1 C1 C2 S1 -0.4(8) . . . . ?
Ir1 S1 C2 N1 -177.0(7) . . . . ?
Ir1 S1 C2 C1 1.4(7) . . . . ?
B10 B10 C4 C5 -150.4(9) 2_655 . . . ?
B9 B10 C4 C5 144.8(7) 2_655 . . . ?
B6 B10 C4 C5 102.3(8) . . . . ?
B9 B10 C4 C5 -111.0(8) . . . . ?
B10 B10 C4 B7 68.0(10) 2_655 . . . ?
B9 B10 C4 B7 3.2(9) 2_655 . . . ?
B6 B10 C4 B7 -39.3(6) . . . . ?
B9 B10 C4 B7 107.4(7) . . . . ?
B10 B10 C4 B9 -39.4(8) 2_655 . . . ?
B9 B10 C4 B9 -104.2(7) 2_655 . . . ?
B6 B10 C4 B9 -146.7(7) . . . . ?
B10 B10 C4 B8 -2.3(11) 2_655 . . . ?
B9 B10 C4 B8 -67.1(9) 2_655 . . . ?
B6 B10 C4 B8 -109.6(8) . . . . ?
B9 B10 C4 B8 37.1(7) . . . . ?
B10 B10 C4 B6 107.3(9) 2_655 . . . ?
B9 B10 C4 B6 42.5(6) 2_655 . . . ?
B9 B10 C4 B6 146.7(7) . . . . ?
B8 B7 C4 C5 -144.5(7) 2_655 . . . ?
B7 B7 C4 C5 151.9(8) 2_655 . . . ?
B8 B7 C4 C5 112.0(9) . . . . ?
B6 B7 C4 C5 -103.0(8) . . . . ?
B8 B7 C4 B10 -2.8(9) 2_655 . . . ?
B7 B7 C4 B10 -66.4(10) 2_655 . . . ?
B8 B7 C4 B10 -106.3(7) . . . . ?
B6 B7 C4 B10 38.7(6) . . . . ?
B8 B7 C4 B9 68.8(9) 2_655 . . . ?
B7 B7 C4 B9 5.1(11) 2_655 . . . ?
B8 B7 C4 B9 -34.8(7) . . . . ?
B6 B7 C4 B9 110.3(8) . . . . ?
B8 B7 C4 B8 103.5(7) 2_655 . . . ?
B7 B7 C4 B8 39.9(7) 2_655 . . . ?
B6 B7 C4 B8 145.0(7) . . . . ?
B8 B7 C4 B6 -41.5(6) 2_655 . . . ?
B7 B7 C4 B6 -105.1(9) 2_655 . . . ?
B8 B7 C4 B6 -145.0(7) . . . . ?
B10 B9 C4 C5 146.6(7) 2_655 . . . ?
B8 B9 C4 C5 -110.8(8) . . . . ?
B6 B9 C4 C5 -149.9(8) 2_655 . . . ?
B10 B9 C4 C5 107.5(8) . . . . ?
B10 B9 C4 B10 39.1(6) 2_655 . . . ?
B8 B9 C4 B10 141.7(8) . . . . ?
B6 B9 C4 B10 102.6(8) 2_655 . . . ?
B10 B9 C4 B7 -67.5(8) 2_655 . . . ?
B8 B9 C4 B7 35.1(7) . . . . ?
B6 B9 C4 B7 -4.0(10) 2_655 . . . ?
B10 B9 C4 B7 -106.6(8) . . . . ?
B10 B9 C4 B8 -102.6(7) 2_655 . . . ?
B6 B9 C4 B8 -39.1(7) 2_655 . . . ?
B10 B9 C4 B8 -141.7(8) . . . . ?
B10 B9 C4 B6 5.5(8) 2_655 . . . ?
B8 B9 C4 B6 108.1(8) . . . . ?
B6 B9 C4 B6 69.0(7) 2_655 . . . ?
B10 B9 C4 B6 -33.6(7) . . . . ?
B7 B8 C4 C5 -146.8(7) 2_655 . . . ?
B9 B8 C4 C5 109.1(9) . . . . ?
B6 B8 C4 C5 148.1(7) 2_655 . . . ?
B7 B8 C4 C5 -106.6(8) . . . . ?
B7 B8 C4 B10 66.3(8) 2_655 . . . ?
B9 B8 C4 B10 -37.8(8) . . . . ?
B6 B8 C4 B10 1.2(10) 2_655 . . . ?
B7 B8 C4 B10 106.5(8) . . . . ?
B7 B8 C4 B7 -40.2(6) 2_655 . . . ?
B9 B8 C4 B7 -144.3(8) . . . . ?
B6 B8 C4 B7 -105.3(8) 2_655 . . . ?
B7 B8 C4 B9 104.1(7) 2_655 . . . ?
B6 B8 C4 B9 39.0(7) 2_655 . . . ?
B7 B8 C4 B9 144.3(8) . . . . ?
B7 B8 C4 B6 -4.6(8) 2_655 . . . ?
B9 B8 C4 B6 -108.7(7) . . . . ?
B6 B8 C4 B6 -69.7(7) 2_655 . . . ?
B7 B8 C4 B6 35.6(6) . . . . ?
B8 B6 C4 C5 149.5(6) 2_655 . . . ?
B9 B6 C4 C5 -149.7(6) 2_655 . . . ?
B10 B6 C4 C5 -109.7(7) . . . . ?
B7 B6 C4 C5 110.0(7) . . . . ?
Ir2 B6 C4 C5 0.1(8) . . . . ?
B8 B6 C4 B10 -100.8(6) 2_655 . . . ?
B9 B6 C4 B10 -40.0(5) 2_655 . . . ?
B7 B6 C4 B10 -140.3(7) . . . . ?
Ir2 B6 C4 B10 109.8(6) . . . . ?
B8 B6 C4 B7 39.6(5) 2_655 . . . ?
B9 B6 C4 B7 100.3(6) 2_655 . . . ?
B10 B6 C4 B7 140.3(7) . . . . ?
Ir2 B6 C4 B7 -109.8(6) . . . . ?
B8 B6 C4 B9 -66.9(7) 2_655 . . . ?
B9 B6 C4 B9 -6.1(8) 2_655 . . . ?
B10 B6 C4 B9 33.9(6) . . . . ?
B7 B6 C4 B9 -106.4(7) . . . . ?
Ir2 B6 C4 B9 143.8(5) . . . . ?
B8 B6 C4 B8 4.5(7) 2_655 . . . ?
B9 B6 C4 B8 65.2(7) 2_655 . . . ?
B10 B6 C4 B8 105.2(7) . . . . ?
B7 B6 C4 B8 -35.1(6) . . . . ?
Ir2 B6 C4 B8 -144.9(5) . . . . ?
C6 N2 C5 C4 -178.0(9) . . . . ?
C6 N2 C5 S2 1.8(13) . . . . ?
B10 C4 C5 N2 111.3(9) . . . . ?
B7 C4 C5 N2 -107.7(9) . . . . ?
B9 C4 C5 N2 37.8(11) . . . . ?
B8 C4 C5 N2 -35.0(11) . . . . ?
B6 C4 C5 N2 -179.1(7) . . . . ?
B10 C4 C5 S2 -68.5(9) . . . . ?
B7 C4 C5 S2 72.5(8) . . . . ?
B9 C4 C5 S2 -142.0(6) . . . . ?
B8 C4 C5 S2 145.3(6) . . . . ?
B6 C4 C5 S2 1.2(8) . . . . ?
Ir2 S2 C5 N2 178.4(7) . . . . ?
Ir2 S2 C5 C4 -1.9(7) . . . . ?
C11 N3 C7 C8 4.0(12) . . . . ?
Ir1 N3 C7 C8 178.3(6) . . . . ?
N3 C7 C8 C9 -1.6(13) . . . . ?
C7 C8 C9 C10 -0.9(12) . . . . ?
C7 C8 C9 C14 178.7(8) . . . . ?
C8 C9 C10 C11 1.0(13) . . . . ?
C14 C9 C10 C11 -178.6(8) . . . . ?
C7 N3 C11 C10 -3.9(14) . . . . ?
Ir1 N3 C11 C10 -178.3(8) . . . . ?
C9 C10 C11 N3 1.5(15) . . . . ?
C16 N4 C12 C13 0.8(12) . . . . ?
Ir2 N4 C12 C13 176.2(6) . . . . ?
N4 C12 C13 C14 2.1(13) . . . . ?
C12 C13 C14 C15 -1.8(12) . . . . ?
C12 C13 C14 C9 177.3(7) . . . . ?
C8 C9 C14 C15 31.3(12) . . . . ?
C10 C9 C14 C15 -149.1(9) . . . . ?
C8 C9 C14 C13 -147.8(9) . . . . ?
C10 C9 C14 C13 31.8(12) . . . . ?
C13 C14 C15 C16 -1.1(12) . . . . ?
C9 C14 C15 C16 179.7(8) . . . . ?
C12 N4 C16 C15 -4.0(13) . . . . ?
Ir2 N4 C16 C15 -179.2(7) . . . . ?
C14 C15 C16 N4 4.2(13) . . . . ?
C21 C17 C18 C19 2.5(9) . . . . ?
C22 C17 C18 C19 -176.9(8) . . . . ?
Ir1 C17 C18 C19 63.5(5) . . . . ?
C21 C17 C18 C23 173.9(8) . . . . ?
C22 C17 C18 C23 -5.5(13) . . . . ?
Ir1 C17 C18 C23 -125.1(8) . . . . ?
C21 C17 C18 Ir1 -61.0(6) . . . . ?
C22 C17 C18 Ir1 119.6(8) . . . . ?
C17 C18 C19 C20 -5.1(9) . . . . ?
C23 C18 C19 C20 -176.1(8) . . . . ?
Ir1 C18 C19 C20 59.8(6) . . . . ?
C17 C18 C19 C24 168.8(8) . . . . ?
C23 C18 C19 C24 -2.3(13) . . . . ?
Ir1 C18 C19 C24 -126.3(8) . . . . ?
C17 C18 C19 Ir1 -64.9(5) . . . . ?
C23 C18 C19 Ir1 124.1(9) . . . . ?
C18 C19 C20 C21 5.7(9) . . . . ?
C24 C19 C20 C21 -168.1(8) . . . . ?
Ir1 C19 C20 C21 66.2(6) . . . . ?
C18 C19 C20 C25 176.4(9) . . . . ?
C24 C19 C20 C25 2.6(14) . . . . ?
Ir1 C19 C20 C25 -123.1(9) . . . . ?
C18 C19 C20 Ir1 -60.5(6) . . . . ?
C24 C19 C20 Ir1 125.7(8) . . . . ?
C18 C17 C21 C20 0.9(9) . . . . ?
C22 C17 C21 C20 -179.8(8) . . . . ?
Ir1 C17 C21 C20 -58.5(6) . . . . ?
C18 C17 C21 C26 -177.0(9) . . . . ?
C22 C17 C21 C26 2.4(14) . . . . ?
Ir1 C17 C21 C26 123.6(9) . . . . ?
C18 C17 C21 Ir1 59.4(5) . . . . ?
C22 C17 C21 Ir1 -121.2(8) . . . . ?
C19 C20 C21 C17 -4.1(9) . . . . ?
C25 C20 C21 C17 -175.1(8) . . . . ?
Ir1 C20 C21 C17 61.4(6) . . . . ?
C19 C20 C21 C26 173.8(9) . . . . ?
C25 C20 C21 C26 2.7(15) . . . . ?
Ir1 C20 C21 C26 -120.7(9) . . . . ?
C19 C20 C21 Ir1 -65.5(6) . . . . ?
C25 C20 C21 Ir1 123.5(9) . . . . ?
C31 C27 C28 C29 4.3(12) . . . . ?
C32 C27 C28 C29 -166.0(10) . . . . ?
Ir2 C27 C28 C29 65.1(7) . . . . ?
C31 C27 C28 C33 179.4(12) . . . . ?
C32 C27 C28 C33 9(2) . . . . ?
Ir2 C27 C28 C33 -119.8(13) . . . . ?
C31 C27 C28 Ir2 -60.8(7) . . . . ?
C32 C27 C28 Ir2 128.9(11) . . . . ?
C27 C28 C29 C30 -0.9(12) . . . . ?
C33 C28 C29 C30 -176.4(12) . . . . ?
Ir2 C28 C29 C30 62.1(7) . . . . ?
C27 C28 C29 C34 175.6(12) . . . . ?
C33 C28 C29 C34 0(2) . . . . ?
Ir2 C28 C29 C34 -121.4(13) . . . . ?
C27 C28 C29 Ir2 -63.1(7) . . . . ?
C33 C28 C29 Ir2 121.5(13) . . . . ?
C28 C29 C30 C31 -2.9(12) . . . . ?
C34 C29 C30 C31 -179.3(12) . . . . ?
Ir2 C29 C30 C31 57.2(7) . . . . ?
C28 C29 C30 C35 -179.4(9) . . . . ?
C34 C29 C30 C35 4.2(19) . . . . ?
Ir2 C29 C30 C35 -119.3(10) . . . . ?
C28 C29 C30 Ir2 -60.1(7) . . . . ?
C34 C29 C30 Ir2 123.5(13) . . . . ?
C29 C30 C31 C27 5.6(12) . . . . ?
C35 C30 C31 C27 -177.9(9) . . . . ?
Ir2 C30 C31 C27 65.4(7) . . . . ?
C29 C30 C31 C36 170.8(11) . . . . ?
C35 C30 C31 C36 -12.7(17) . . . . ?
Ir2 C30 C31 C36 -129.4(12) . . . . ?
C29 C30 C31 Ir2 -59.8(8) . . . . ?
C35 C30 C31 Ir2 116.7(10) . . . . ?
C28 C27 C31 C30 -6.0(11) . . . . ?
C32 C27 C31 C30 165.0(9) . . . . ?
Ir2 C27 C31 C30 -67.4(7) . . . . ?
C28 C27 C31 C36 -172.0(10) . . . . ?
C32 C27 C31 C36 -1.1(16) . . . . ?
Ir2 C27 C31 C36 126.6(11) . . . . ?
C28 C27 C31 Ir2 61.4(7) . . . . ?
C32 C27 C31 Ir2 -127.7(9) . . . . ?
B13 B12 C37 C38 145.2(7) 2_656 . . . ?
B12 B12 C37 C38 -150.9(7) 2_656 . . . ?
B13 B12 C37 C38 -111.6(8) . . . . ?
B11 B12 C37 C38 104.6(7) . . . . ?
B13 B12 C37 B15 2.6(8) 2_656 . . . ?
B12 B12 C37 B15 66.5(8) 2_656 . . . ?
B13 B12 C37 B15 105.7(7) . . . . ?
B11 B12 C37 B15 -38.1(6) . . . . ?
B13 B12 C37 B14 -67.9(8) 2_656 . . . ?
B12 B12 C37 B14 -4.1(9) 2_656 . . . ?
B13 B12 C37 B14 35.2(7) . . . . ?
B11 B12 C37 B14 -108.6(8) . . . . ?
B13 B12 C37 B13 -103.1(6) 2_656 . . . ?
B12 B12 C37 B13 -39.3(6) 2_656 . . . ?
B11 B12 C37 B13 -143.8(7) . . . . ?
B13 B12 C37 B11 40.7(5) 2_656 . . . ?
B12 B12 C37 B11 104.5(7) 2_656 . . . ?
B13 B12 C37 B11 143.8(7) . . . . ?
B14 B15 C37 C38 -145.5(7) 2_656 . . . ?
B15 B15 C37 C38 149.9(8) 2_656 . . . ?
B11 B15 C37 C38 -103.5(8) . . . . ?
B14 B15 C37 C38 111.5(8) . . . . ?
B14 B15 C37 B12 -3.2(8) 2_656 . . . ?
B15 B15 C37 B12 -67.9(9) 2_656 . . . ?
B11 B15 C37 B12 38.7(6) . . . . ?
B14 B15 C37 B12 -106.3(7) . . . . ?
B14 B15 C37 B14 103.1(6) 2_656 . . . ?
B15 B15 C37 B14 38.4(7) 2_656 . . . ?
B11 B15 C37 B14 145.0(7) . . . . ?
B14 B15 C37 B13 67.5(8) 2_656 . . . ?
B15 B15 C37 B13 2.9(10) 2_656 . . . ?
B11 B15 C37 B13 109.4(7) . . . . ?
B14 B15 C37 B13 -35.5(7) . . . . ?
B14 B15 C37 B11 -41.9(6) 2_656 . . . ?
B15 B15 C37 B11 -106.6(9) 2_656 . . . ?
B14 B15 C37 B11 -145.0(7) . . . . ?
B15 B14 C37 C38 -147.1(7) 2_656 . . . ?
B11 B14 C37 C38 148.2(7) 2_656 . . . ?
B13 B14 C37 C38 109.5(8) . . . . ?
B15 B14 C37 C38 -107.8(8) . . . . ?
B15 B14 C37 B12 67.3(8) 2_656 . . . ?
B11 B14 C37 B12 2.6(9) 2_656 . . . ?
B13 B14 C37 B12 -36.1(7) . . . . ?
B15 B14 C37 B12 106.6(8) . . . . ?
B15 B14 C37 B15 -39.3(7) 2_656 . . . ?
B11 B14 C37 B15 -104.0(8) 2_656 . . . ?
B13 B14 C37 B15 -142.7(7) . . . . ?
B15 B14 C37 B13 103.4(7) 2_656 . . . ?
B11 B14 C37 B13 38.7(6) 2_656 . . . ?
B15 B14 C37 B13 142.7(7) . . . . ?
B15 B14 C37 B11 -4.7(8) 2_656 . . . ?
B11 B14 C37 B11 -69.4(7) 2_656 . . . ?
B13 B14 C37 B11 -108.1(7) . . . . ?
B15 B14 C37 B11 34.6(7) . . . . ?
B12 B13 C37 C38 146.3(7) 2_656 . . . ?
B11 B13 C37 C38 -148.5(7) 2_656 . . . ?
B14 B13 C37 C38 -110.0(8) . . . . ?
B12 B13 C37 C38 106.8(8) . . . . ?
B12 B13 C37 B12 39.5(6) 2_656 . . . ?
B11 B13 C37 B12 104.7(7) 2_656 . . . ?
B14 B13 C37 B12 143.3(7) . . . . ?
B12 B13 C37 B15 -67.4(8) 2_656 . . . ?
B11 B13 C37 B15 -2.3(8) 2_656 . . . ?
B14 B13 C37 B15 36.3(7) . . . . ?
B12 B13 C37 B15 -107.0(8) . . . . ?
B12 B13 C37 B14 -103.7(7) 2_656 . . . ?
B11 B13 C37 B14 -38.6(6) 2_656 . . . ?
B12 B13 C37 B14 -143.3(7) . . . . ?
B12 B13 C37 B11 2.9(8) 2_656 . . . ?
B11 B13 C37 B11 68.0(7) 2_656 . . . ?
B14 B13 C37 B11 106.6(8) . . . . ?
B12 B13 C37 B11 -36.7(6) . . . . ?
B14 B11 C37 C38 149.9(6) 2_656 . . . ?
B13 B11 C37 C38 -148.8(6) 2_656 . . . ?
B15 B11 C37 C38 109.9(7) . . . . ?
B12 B11 C37 C38 -109.1(7) . . . . ?
Ir3' B11 C37 C38 -1.6(9) . . . . ?
Ir3 B11 C37 C38 1.5(8) . . . . ?
B14 B11 C37 B12 -100.9(7) 2_656 . . . ?
B13 B11 C37 B12 -39.7(5) 2_656 . . . ?
B15 B11 C37 B12 -140.9(7) . . . . ?
Ir3' B11 C37 B12 107.5(6) . . . . ?
Ir3 B11 C37 B12 110.7(6) . . . . ?
B14 B11 C37 B15 40.0(6) 2_656 . . . ?
B13 B11 C37 B15 101.2(7) 2_656 . . . ?
B12 B11 C37 B15 140.9(7) . . . . ?
Ir3' B11 C37 B15 -111.6(7) . . . . ?
Ir3 B11 C37 B15 -108.4(6) . . . . ?
B14 B11 C37 B14 5.1(8) 2_656 . . . ?
B13 B11 C37 B14 66.3(7) 2_656 . . . ?
B15 B11 C37 B14 -34.9(6) . . . . ?
B12 B11 C37 B14 106.0(7) . . . . ?
Ir3' B11 C37 B14 -146.5(6) . . . . ?
Ir3 B11 C37 B14 -143.3(5) . . . . ?
B14 B11 C37 B13 -64.4(8) 2_656 . . . ?
B13 B11 C37 B13 -3.2(8) 2_656 . . . ?
B15 B11 C37 B13 -104.4(8) . . . . ?
B12 B11 C37 B13 36.5(6) . . . . ?
Ir3' B11 C37 B13 144.0(6) . . . . ?
Ir3 B11 C37 B13 147.2(5) . . . . ?
C39 N5 C38 C37 -177.6(10) . . . . ?
C39 N5 C38 S3 -1.8(15) . . . . ?
B12 C37 C38 N5 105.4(9) . . . . ?
B15 C37 C38 N5 -113.0(9) . . . . ?
B14 C37 C38 N5 -39.6(11) . . . . ?
B13 C37 C38 N5 32.2(11) . . . . ?
B11 C37 C38 N5 177.0(8) . . . . ?
B12 C37 C38 S3 -70.4(8) . . . . ?
B15 C37 C38 S3 71.3(8) . . . . ?
B14 C37 C38 S3 144.6(6) . . . . ?
B13 C37 C38 S3 -143.6(6) . . . . ?
B11 C37 C38 S3 1.2(9) . . . . ?
Ir3 S3 C38 N5 -179.0(7) . . . . ?
Ir3' S3 C38 N5 -176.3(7) . . . . ?
Ir3 S3 C38 C37 -3.2(7) . . . . ?
Ir3' S3 C38 C37 -0.4(7) . . . . ?
B17 B17 C40 C41 152.7(8) 2_656 . . . ?
B18 B17 C40 C41 -144.0(8) 2_656 . . . ?
B18 B17 C40 C41 111.6(8) . . . . ?
B16 B17 C40 C41 -102.2(8) . . . . ?
B17 B17 C40 B20 -65.5(10) 2_656 . . . ?
B18 B17 C40 B20 -2.2(10) 2_656 . . . ?
B18 B17 C40 B20 -106.6(8) . . . . ?
B16 B17 C40 B20 39.6(7) . . . . ?
B17 B17 C40 B18 41.1(7) 2_656 . . . ?
B18 B17 C40 B18 104.4(7) 2_656 . . . ?
B16 B17 C40 B18 146.2(7) . . . . ?
B17 B17 C40 B19 5.4(10) 2_656 . . . ?
B18 B17 C40 B19 68.7(9) 2_656 . . . ?
B18 B17 C40 B19 -35.7(7) . . . . ?
B16 B17 C40 B19 110.5(7) . . . . ?
B17 B17 C40 B16 -105.1(8) 2_656 . . . ?
B18 B17 C40 B16 -41.8(7) 2_656 . . . ?
B18 B17 C40 B16 -146.2(7) . . . . ?
B19 B20 C40 C41 144.9(8) 2_656 . . . ?
B20 B20 C40 C41 -150.6(8) 2_656 . . . ?
B19 B20 C40 C41 -112.0(8) . . . . ?
B16 B20 C40 C41 103.1(8) . . . . ?
B19 B20 C40 B17 2.5(10) 2_656 . . . ?
B20 B20 C40 B17 66.9(10) 2_656 . . . ?
B19 B20 C40 B17 105.5(8) . . . . ?
B16 B20 C40 B17 -39.4(7) . . . . ?
B19 B20 C40 B18 -67.5(9) 2_656 . . . ?
B20 B20 C40 B18 -3.0(10) 2_656 . . . ?
B19 B20 C40 B18 35.5(7) . . . . ?
B16 B20 C40 B18 -109.4(8) . . . . ?
B19 B20 C40 B19 -103.0(7) 2_656 . . . ?
B20 B20 C40 B19 -38.6(7) 2_656 . . . ?
B16 B20 C40 B19 -144.9(7) . . . . ?
B19 B20 C40 B16 41.9(6) 2_656 . . . ?
B20 B20 C40 B16 106.3(8) 2_656 . . . ?
B19 B20 C40 B16 144.9(7) . . . . ?
B17 B18 C40 C41 -146.8(7) 2_656 . . . ?
B17 B18 C40 C41 -107.3(8) . . . . ?
B19 B18 C40 C41 109.9(8) . . . . ?
B16 B18 C40 C41 148.3(7) 2_656 . . . ?
B17 B18 C40 B17 -39.5(7) 2_656 . . . ?
B19 B18 C40 B17 -142.8(7) . . . . ?
B16 B18 C40 B17 -104.4(8) 2_656 . . . ?
B17 B18 C40 B20 67.2(8) 2_656 . . . ?
B17 B18 C40 B20 106.7(8) . . . . ?
B19 B18 C40 B20 -36.1(7) . . . . ?
B16 B18 C40 B20 2.3(9) 2_656 . . . ?
B17 B18 C40 B19 103.3(7) 2_656 . . . ?
B17 B18 C40 B19 142.8(7) . . . . ?
B16 B18 C40 B19 38.4(7) 2_656 . . . ?
B17 B18 C40 B16 -5.5(9) 2_656 . . . ?
B17 B18 C40 B16 34.1(7) . . . . ?
B19 B18 C40 B16 -108.8(8) . . . . ?
B16 B18 C40 B16 -70.3(8) 2_656 . . . ?
B20 B19 C40 C41 145.2(7) 2_656 . . . ?
B18 B19 C40 C41 -110.6(8) . . . . ?
B16 B19 C40 C41 -148.7(7) 2_656 . . . ?
B20 B19 C40 C41 105.9(8) . . . . ?
B20 B19 C40 B17 -68.3(8) 2_656 . . . ?
B18 B19 C40 B17 35.9(7) . . . . ?
B16 B19 C40 B17 -2.2(9) 2_656 . . . ?
B20 B19 C40 B17 -107.6(8) . . . . ?
B20 B19 C40 B20 39.3(6) 2_656 . . . ?
B18 B19 C40 B20 143.5(7) . . . . ?
B16 B19 C40 B20 105.4(7) 2_656 . . . ?
B20 B19 C40 B18 -104.2(7) 2_656 . . . ?
B16 B19 C40 B18 -38.1(6) 2_656 . . . ?
B20 B19 C40 B18 -143.5(7) . . . . ?
B20 B19 C40 B16 3.5(9) 2_656 . . . ?
B18 B19 C40 B16 107.7(8) . . . . ?
B16 B19 C40 B16 69.5(8) 2_656 . . . ?
B20 B19 C40 B16 -35.8(7) . . . . ?
B18 B16 C40 C41 151.3(7) 2_656 . . . ?
B19 B16 C40 C41 -148.3(6) 2_656 . . . ?
B17 B16 C40 C41 110.8(7) . . . . ?
B20 B16 C40 C41 -108.9(7) . . . . ?
Ir4 B16 C40 C41 -0.8(8) . . . . ?
B18 B16 C40 B17 40.5(6) 2_656 . . . ?
B19 B16 C40 B17 100.9(7) 2_656 . . . ?
B20 B16 C40 B17 140.2(7) . . . . ?
Ir4 B16 C40 B17 -111.6(6) . . . . ?
B18 B16 C40 B20 -99.7(7) 2_656 . . . ?
B19 B16 C40 B20 -39.4(6) 2_656 . . . ?
B17 B16 C40 B20 -140.2(7) . . . . ?
Ir4 B16 C40 B20 108.1(6) . . . . ?
B18 B16 C40 B18 6.9(8) 2_656 . . . ?
B19 B16 C40 B18 67.3(8) 2_656 . . . ?
B17 B16 C40 B18 -33.6(7) . . . . ?
B20 B16 C40 B18 106.6(8) . . . . ?
Ir4 B16 C40 B18 -145.2(6) . . . . ?
B18 B16 C40 B19 -64.1(8) 2_656 . . . ?
B19 B16 C40 B19 -3.7(8) 2_656 . . . ?
B17 B16 C40 B19 -104.6(8) . . . . ?
B20 B16 C40 B19 35.7(7) . . . . ?
Ir4 B16 C40 B19 143.8(6) . . . . ?
C42 N6 C41 C40 178.7(9) . . . . ?
C42 N6 C41 S4 -3.9(13) . . . . ?
B17 C40 C41 N6 -107.4(9) . . . . ?
B20 C40 C41 N6 110.9(9) . . . . ?
B18 C40 C41 N6 -34.9(11) . . . . ?
B19 C40 C41 N6 38.0(11) . . . . ?
B16 C40 C41 N6 -178.2(7) . . . . ?
B17 C40 C41 S4 75.2(9) . . . . ?
B20 C40 C41 S4 -66.5(9) . . . . ?
B18 C40 C41 S4 147.6(6) . . . . ?
B19 C40 C41 S4 -139.5(7) . . . . ?
B16 C40 C41 S4 4.4(9) . . . . ?
Ir4 S4 C41 N6 176.9(6) . . . . ?
Ir4 S4 C41 C40 -5.7(7) . . . . ?
C47 N7 C43 C44 -2.2(12) . . . . ?
Ir3' N7 C43 C44 -177.7(7) . . . . ?
Ir3 N7 C43 C44 -178.7(6) . . . . ?
N7 C43 C44 C45 0.7(13) . . . . ?
C43 C44 C45 C46 0.4(12) . . . . ?
C43 C44 C45 C50 178.9(8) . . . . ?
C44 C45 C46 C47 0.0(13) . . . . ?
C50 C45 C46 C47 -178.4(8) . . . . ?
C43 N7 C47 C46 2.6(13) . . . . ?
Ir3' N7 C47 C46 176.9(7) . . . . ?
Ir3 N7 C47 C46 179.1(7) . . . . ?
C45 C46 C47 N7 -1.6(14) . . . . ?
C52 N8 C48 C49 5.3(14) . . . . ?
Ir4 N8 C48 C49 -179.9(7) . . . . ?
N8 C48 C49 C50 -1.8(15) . . . . ?
C48 C49 C50 C51 -1.8(13) . . . . ?
C48 C49 C50 C45 176.3(9) . . . . ?
C46 C45 C50 C51 19.6(13) . . . . ?
C44 C45 C50 C51 -158.7(9) . . . . ?
C46 C45 C50 C49 -158.3(9) . . . . ?
C44 C45 C50 C49 23.3(13) . . . . ?
C49 C50 C51 C52 1.8(14) . . . . ?
C45 C50 C51 C52 -176.3(9) . . . . ?
C48 N8 C52 C51 -5.3(15) . . . . ?
Ir4 N8 C52 C51 179.8(8) . . . . ?
C50 C51 C52 N8 1.7(16) . . . . ?
C57 C53 C54 C55 -4.3(16) . . . . ?
C58 C53 C54 C55 -170.2(15) . . . . ?
Ir3 C53 C54 C55 58.6(11) . . . . ?
C57 C53 C54 C59 176.6(13) . . . . ?
C58 C53 C54 C59 11(2) . . . . ?
Ir3 C53 C54 C59 -120.5(15) . . . . ?
C57 C53 C54 Ir3 -62.9(9) . . . . ?
C58 C53 C54 Ir3 131.1(15) . . . . ?
C53 C54 C55 C56 -1.3(19) . . . . ?
C59 C54 C55 C56 177.8(15) . . . . ?
Ir3 C54 C55 C56 59.4(12) . . . . ?
C53 C54 C55 C60 -178.2(18) . . . . ?
C59 C54 C55 C60 1(3) . . . . ?
Ir3 C54 C55 C60 -118(2) . . . . ?
C53 C54 C55 Ir3 -60.7(11) . . . . ?
C59 C54 C55 Ir3 118.4(15) . . . . ?
C54 C55 C56 C57 6.5(19) . . . . ?
C60 C55 C56 C57 -176.5(17) . . . . ?
Ir3 C55 C56 C57 70.8(11) . . . . ?
C54 C55 C56 C61 172.3(16) . . . . ?
C60 C55 C56 C61 -11(3) . . . . ?
Ir3 C55 C56 C61 -123.4(17) . . . . ?
C54 C55 C56 Ir3 -64.3(12) . . . . ?
C60 C55 C56 Ir3 113(2) . . . . ?
C55 C56 C57 C53 -9.5(17) . . . . ?
C61 C56 C57 C53 -175.0(15) . . . . ?
Ir3 C56 C57 C53 59.9(10) . . . . ?
C55 C56 C57 C62 166.1(14) . . . . ?
C61 C56 C57 C62 1(2) . . . . ?
Ir3 C56 C57 C62 -124.5(14) . . . . ?
C55 C56 C57 Ir3 -69.5(12) . . . . ?
C61 C56 C57 Ir3 125.0(17) . . . . ?
C58 C53 C57 C56 172.6(16) . . . . ?
C54 C53 C57 C56 8.4(15) . . . . ?
Ir3 C53 C57 C56 -55.3(10) . . . . ?
C58 C53 C57 C62 -3(2) . . . . ?
C54 C53 C57 C62 -167.7(12) . . . . ?
Ir3 C53 C57 C62 128.6(12) . . . . ?
C58 C53 C57 Ir3 -132.1(18) . . . . ?
C54 C53 C57 Ir3 63.7(9) . . . . ?
C57' C53' C54' C55' 0.0 . . . . ?
C58' C53' C54' C55' 180.0 . . . . ?
Ir3' C53' C54' C55' 74.6(7) . . . . ?
C57' C53' C54' C59' 180.0 . . . . ?
C58' C53' C54' C59' 0.0 . . . . ?
Ir3' C53' C54' C59' -105.4(7) . . . . ?
C57' C53' C54' Ir3' -74.6(7) . . . . ?
C58' C53' C54' Ir3' 105.4(7) . . . . ?
C53' C54' C55' C56' 0.0 . . . . ?
C59' C54' C55' C56' 180.0 . . . . ?
Ir3' C54' C55' C56' 60.9(5) . . . . ?
C53' C54' C55' C60' 180.0 . . . . ?
C59' C54' C55' C60' 0.0 . . . . ?
Ir3' C54' C55' C60' -119.1(5) . . . . ?
C53' C54' C55' Ir3' -60.9(5) . . . . ?
C59' C54' C55' Ir3' 119.1(5) . . . . ?
C54' C55' C56' C57' 0.0 . . . . ?
C60' C55' C56' C57' -180.0 . . . . ?
Ir3' C55' C56' C57' 51.1(5) . . . . ?
C54' C55' C56' C61' 180.0 . . . . ?
C60' C55' C56' C61' 0.0 . . . . ?
Ir3' C55' C56' C61' -128.9(5) . . . . ?
C54' C55' C56' Ir3' -51.1(5) . . . . ?
C60' C55' C56' Ir3' 128.9(5) . . . . ?
C55' C56' C57' C53' 0.0 . . . . ?
C61' C56' C57' C53' 180.0 . . . . ?
Ir3' C56' C57' C53' 55.7(6) . . . . ?
C55' C56' C57' C62' -180.0 . . . . ?
C61' C56' C57' C62' 0.0 . . . . ?
Ir3' C56' C57' C62' -124.2(6) . . . . ?
C55' C56' C57' Ir3' -55.8(6) . . . . ?
C61' C56' C57' Ir3' 124.3(6) . . . . ?
C54' C53' C57' C56' 0.0 . . . . ?
C58' C53' C57' C56' 180.0 . . . . ?
Ir3' C53' C57' C56' -70.6(7) . . . . ?
C54' C53' C57' C62' 180.0 . . . . ?
C58' C53' C57' C62' 0.0 . . . . ?
Ir3' C53' C57' C62' 109.4(7) . . . . ?
C54' C53' C57' Ir3' 70.6(7) . . . . ?
C58' C53' C57' Ir3' -109.4(7) . . . . ?
C67 C63 C64 C65 6.2(12) . . . . ?
C68 C63 C64 C65 -169.3(11) . . . . ?
Ir4 C63 C64 C65 66.1(8) . . . . ?
C67 C63 C64 C69 176.6(11) . . . . ?
C68 C63 C64 C69 1.1(18) . . . . ?
Ir4 C63 C64 C69 -123.5(11) . . . . ?
C67 C63 C64 Ir4 -59.9(7) . . . . ?
C68 C63 C64 Ir4 124.6(11) . . . . ?
C63 C64 C65 C66 -1.9(12) . . . . ?
C69 C64 C65 C66 -172.3(11) . . . . ?
Ir4 C64 C65 C66 63.7(8) . . . . ?
C63 C64 C65 C70 175.8(12) . . . . ?
C69 C64 C65 C70 5(2) . . . . ?
Ir4 C64 C65 C70 -118.6(13) . . . . ?
C63 C64 C65 Ir4 -65.6(7) . . . . ?
C69 C64 C65 Ir4 124.0(12) . . . . ?
C64 C65 C66 C67 -3.0(12) . . . . ?
C70 C65 C66 C67 179.2(12) . . . . ?
Ir4 C65 C66 C67 57.0(8) . . . . ?
C64 C65 C66 C71 179.0(12) . . . . ?
C70 C65 C66 C71 1(2) . . . . ?
Ir4 C65 C66 C71 -121.0(12) . . . . ?
C64 C65 C66 Ir4 -60.1(7) . . . . ?
C70 C65 C66 Ir4 122.1(13) . . . . ?
C64 C63 C67 C66 -8.0(12) . . . . ?
C68 C63 C67 C66 167.4(11) . . . . ?
Ir4 C63 C67 C66 -67.9(8) . . . . ?
C64 C63 C67 C72 -173.7(14) . . . . ?
C68 C63 C67 C72 2(2) . . . . ?
Ir4 C63 C67 C72 126.4(15) . . . . ?
C64 C63 C67 Ir4 59.9(8) . . . . ?
C68 C63 C67 Ir4 -124.7(11) . . . . ?
C65 C66 C67 C63 6.7(12) . . . . ?
C71 C66 C67 C63 -175.3(12) . . . . ?
Ir4 C66 C67 C63 65.6(7) . . . . ?
C65 C66 C67 C72 173.8(12) . . . . ?
C71 C66 C67 C72 -8(2) . . . . ?
Ir4 C66 C67 C72 -127.3(13) . . . . ?
C65 C66 C67 Ir4 -58.9(8) . . . . ?
C71 C66 C67 Ir4 119.1(12) . . . . ?
O2 S5 C73 F2 63(2) . . . . ?
O3 S5 C73 F2 -179(2) . . . . ?
O1 S5 C73 F2 -57(2) . . . . ?
O2 S5 C73 F3 -172.2(16) . . . . ?
O3 S5 C73 F3 -54(2) . . . . ?
O1 S5 C73 F3 68(2) . . . . ?
O2 S5 C73 F1 -55.5(17) . . . . ?
O3 S5 C73 F1 62.8(19) . . . . ?
O1 S5 C73 F1 -175.2(17) . . . . ?
